data_1518368
loop_
_publ_author_name
'Kim, Sung Kuk'
'Lynch, Vincent M.'
'Hay, Benjamin P.'
'Kim, Jong Seung'
'Sessler, Jonathan L.'

_publ_section_title
;
 Ion pair-induced conformational motion in calix[4]arene-strapped
 calix[4]pyrroles
;
_journal_issue 2
_journal_name_full 'Chem. Sci.'
_journal_page_first 1404
_journal_paper_doi 10.1039/C4SC03272A
_journal_volume 6
_journal_year 2015
_chemical_formula_moiety '2 C72 H72 N4 O6, 2 C8 H20 N 1+, 2 F 1-, 3 C H2 Cl2, 3 H2 O'
_chemical_formula_sum 'C163 H193 Cl6 F2 N10 O15'
_chemical_formula_weight 2782.96
_chemical_name_systematic ksk1928
_space_group_crystal_system triclinic
_space_group_IT_number 2
_space_group_name_Hall '-P 1'
_space_group_name_H-M_alt 'P -1'
_symmetry_space_group_name_Hall '-P 1'
_symmetry_space_group_name_H-M 'P -1'
_atom_sites_solution_hydrogens geom
_audit_block_doi 10.5517/cc13dwlz
_audit_creation_method SHELXL-2013
_audit_update_record
;
2014-09-21 deposited with the CCDC.
2014-12-02 downloaded from the CCDC.
;
_cell_angle_alpha 71.903(2)
_cell_angle_beta 75.381(2)
_cell_angle_gamma 69.249(2)
_cell_formula_units_Z 2
_cell_length_a 17.7069(4)
_cell_length_b 19.2391(3)
_cell_length_c 27.8205(6)
_cell_measurement_reflns_used 28808
_cell_measurement_temperature 150(2)
_cell_measurement_theta_max 75.4
_cell_measurement_theta_min 4.2
_cell_volume 8315.5(3)
_computing_cell_refinement 'CrysAlisPro V 1.171.37.31, Agilent Technologies'
_computing_data_collection 'CrysAlisPro V 1.171.37.31, Agilent Technologies'
_computing_data_reduction 'CrysAlisPro V 1.171.37.31, Agilent Technologies'
_computing_molecular_graphics 'XP SHELXTL/PC, Siemens Analytical'
_computing_publication_material 'XL SHELXTL/PC, Siemens Analytical'
_computing_structure_refinement 'Shelxl-2013, Sheldrick, G. M.'
_computing_structure_solution
;

SUPERFLIP.  Palatinus, L. and Chapuis, G., J. Appl. Cryst. 40, 786-790.
;
_diffrn_ambient_temperature 150(2)
_diffrn_measured_fraction_theta_full 1.000
_diffrn_measured_fraction_theta_max 0.978
_diffrn_measurement_device_type 'Agilent SuperNova, AtlasS2 CCD'
_diffrn_measurement_method \w-scans
_diffrn_radiation_type CuK\a
_diffrn_radiation_wavelength 1.54184
_diffrn_reflns_av_R_equivalents 0.0354
_diffrn_reflns_av_unetI/netI 0.0365
_diffrn_reflns_Laue_measured_fraction_full 1.000
_diffrn_reflns_Laue_measured_fraction_max 0.978
_diffrn_reflns_limit_h_max 22
_diffrn_reflns_limit_h_min -22
_diffrn_reflns_limit_k_max 23
_diffrn_reflns_limit_k_min -24
_diffrn_reflns_limit_l_max 34
_diffrn_reflns_limit_l_min -34
_diffrn_reflns_number 94769
_diffrn_reflns_point_group_measured_fraction_full 1.000
_diffrn_reflns_point_group_measured_fraction_max 0.978
_diffrn_reflns_theta_full 67.684
_diffrn_reflns_theta_max 75.612
_diffrn_reflns_theta_min 3.374
_diffrn_source 'sealed X-ray tube'
_diffrn_source_type 'SuperNova (Cu) X-ray Source'
_exptl_absorpt_coefficient_mu 1.431
_exptl_absorpt_correction_T_max 1.00
_exptl_absorpt_correction_T_min 0.879
_exptl_absorpt_correction_type multi-scan
_exptl_absorpt_process_details
;
CrysAlisPro, Agilent Technologies,
Version 1.171.37.31 (release 14-01-2014 CrysAlis171 .NET)
(compiled Jan 14 2014,18:38:05)
Empirical absorption correction using spherical harmonics,
 implemented in SCALE3 ABSPACK scaling algorithm.
;
_exptl_crystal_colour colorless
_exptl_crystal_density_diffrn 1.111
_exptl_crystal_description prism
_exptl_crystal_F_000 2962
_exptl_crystal_size_max 0.260
_exptl_crystal_size_mid 0.210
_exptl_crystal_size_min 0.120
_refine_diff_density_max 1.492
_refine_diff_density_min -0.803
_refine_diff_density_rms 0.061
_refine_ls_extinction_method none
_refine_ls_goodness_of_fit_ref 1.017
_refine_ls_hydrogen_treatment constr
_refine_ls_matrix_type fullcycle
_refine_ls_number_parameters 1964
_refine_ls_number_reflns 33797
_refine_ls_number_restraints 1587
_refine_ls_restrained_S_all 1.077
_refine_ls_R_factor_all 0.1159
_refine_ls_R_factor_gt 0.0914
_refine_ls_shift/su_max 0.013
_refine_ls_shift/su_mean 0.000
_refine_ls_structure_factor_coef Fsqd
_refine_ls_weighting_details 'w=1/[\s^2^(Fo^2^)+(0.1884P)^2^+4.1202P] where P=(Fo^2^+2Fc^2^)/3'
_refine_ls_weighting_scheme calc
_refine_ls_wR_factor_gt 0.2854
_refine_ls_wR_factor_ref 0.3199
_reflns_Friedel_coverage 0.000
_reflns_number_gt 23641
_reflns_number_total 33797
_reflns_threshold_expression 'I > 2\s(I)'
_cod_data_source_file c4sc03272a2.cif
_cod_data_source_block shelx
_cod_depositor_comments 'Adding full bibliography for 1518360--1518368.cif.'
_cod_database_code 1518368
_shelx_space_group_comment
;
The symmetry employed for this shelxl refinement is uniquely defined
by the following loop, which should always be used as a source of
symmetry information in preference to the above space-group names.
They are only intended as comments.
;
_shelx_estimated_absorpt_t_min 0.707
_shelx_estimated_absorpt_t_max 0.847
_shelxl_version_number 2013-4

loop_
_space_group_symop_operation_xyz
'x, y, z'
'-x, -y, -z'

loop_
_atom_site_label
_atom_site_type_symbol
_atom_site_fract_x
_atom_site_fract_y
_atom_site_fract_z
_atom_site_U_iso_or_equiv
_atom_site_adp_type
_atom_site_occupancy
_atom_site_site_symmetry_order
_atom_site_calc_flag
_atom_site_refinement_flags_posn
_atom_site_refinement_flags_adp
_atom_site_refinement_flags_occupancy
_atom_site_disorder_assembly
_atom_site_disorder_group
Cl1X Cl 0.61136(10) 0.75313(9) 0.45907(5) 0.0849(4) Uani 0.72 1 d D U P A 1
Cl2X Cl 0.55253(11) 0.82004(11) 0.54633(8) 0.1018(5) Uani 0.72 1 d D U P A 1
C1X C 0.5630(11) 0.7323(9) 0.5391(6) 0.196(5) Uiso 0.72 1 d D U P A 1
H1X1 H 0.5099 0.7216 0.5466 0.236 Uiso 0.72 1 calc R U P A 1
H1X2 H 0.6019 0.6905 0.5600 0.236 Uiso 0.72 1 calc R U P A 1
Cl1Y Cl 0.5618(3) 0.7383(3) 0.51617(19) 0.0953(11) Uiso 0.28 1 d D U P B 2
Cl2Y Cl 0.5745(3) 0.8809(2) 0.50502(17) 0.0938(10) Uiso 0.28 1 d D U P B 2
C1Y C 0.6493(11) 0.7955(11) 0.5091(16) 0.196(5) Uiso 0.28 1 d D U P B 2
H1Y1 H 0.6758 0.7791 0.5398 0.236 Uiso 0.28 1 calc R U P B 2
H1Y2 H 0.6907 0.7932 0.4777 0.236 Uiso 0.28 1 calc R U P B 2
F1 F 0.69539(11) 0.68557(10) 0.17279(7) 0.0629(4) Uani 1 1 d . U . . .
F2 F 0.64478(9) 0.64107(9) 0.64248(6) 0.0517(3) Uani 1 1 d . U . . .
O1 O 0.76944(14) 0.36365(13) 0.24498(9) 0.0628(5) Uani 1 1 d . U . . .
O2 O 0.75398(17) 0.27811(13) 0.18363(9) 0.0686(6) Uani 1 1 d . U . . .
O3 O 0.8215(3) 0.45383(16) -0.01340(11) 0.1054(11) Uani 1 1 d . U . . .
O4 O 0.7388(2) 0.60952(17) -0.01657(12) 0.1001(10) Uani 1 1 d . U . . .
O5 O 0.6960(2) 0.38120(16) 0.07635(10) 0.0846(7) Uani 1 1 d . U . . .
N1 N 0.78022(15) 0.70474(14) 0.23468(10) 0.0552(5) Uani 1 1 d . U . . .
H1N H 0.7568 0.6954 0.2140 0.066 Uiso 1 1 calc R U . . .
N2 N 0.59413(16) 0.69769(15) 0.26548(12) 0.0637(7) Uani 1 1 d . U . . .
H2N H 0.6240 0.6869 0.2367 0.076 Uiso 1 1 calc R U . . .
N3 N 0.55461(16) 0.80524(14) 0.15272(12) 0.0629(6) Uani 1 1 d . U . . .
H3N H 0.5972 0.7644 0.1585 0.076 Uiso 1 1 calc R U . . .
N4 N 0.73806(14) 0.81768(13) 0.12352(10) 0.0533(5) Uani 1 1 d . U . . .
H4N H 0.7270 0.7740 0.1380 0.064 Uiso 1 1 calc R U . . .
C1 C 0.83299(17) 0.74849(17) 0.21926(12) 0.0551(6) Uani 1 1 d . U . . .
C2 C 0.8551(2) 0.7496(2) 0.26292(13) 0.0638(7) Uani 1 1 d . U . . .
H2 H 0.8910 0.7755 0.2642 0.077 Uiso 1 1 calc R U . . .
C3 C 0.8154(2) 0.7055(2) 0.30546(14) 0.0686(8) Uani 1 1 d . U . . .
H3 H 0.8197 0.6966 0.3404 0.082 Uiso 1 1 calc R U . . .
C4 C 0.7694(2) 0.67778(17) 0.28711(12) 0.0599(7) Uani 1 1 d . U . . .
C5 C 0.7119(2) 0.63053(19) 0.31508(13) 0.0674(8) Uani 1 1 d . U . . .
C6 C 0.6236(2) 0.67922(19) 0.31044(14) 0.0668(8) Uani 1 1 d . U . . .
C7 C 0.5600(3) 0.7060(2) 0.34613(17) 0.0793(10) Uani 1 1 d . U . . .
H7 H 0.5624 0.7019 0.3807 0.095 Uiso 1 1 calc R U . . .
C8 C 0.4907(2) 0.7405(2) 0.32226(18) 0.0832(12) Uani 1 1 d . U . . .
H8 H 0.4373 0.7640 0.3381 0.100 Uiso 1 1 calc R U . . .
C9 C 0.5122(2) 0.7351(2) 0.27157(16) 0.0715(9) Uani 1 1 d . U . . .
C10 C 0.4620(2) 0.7543(2) 0.23036(18) 0.0768(10) Uani 1 1 d . U . . .
C11 C 0.48003(19) 0.81639(19) 0.18438(17) 0.0703(9) Uani 1 1 d . U . . .
C12 C 0.4314(2) 0.8873(2) 0.1623(2) 0.0822(11) Uani 1 1 d . U . . .
H12 H 0.3764 0.9110 0.1758 0.099 Uiso 1 1 calc R U . . .
C13 C 0.4768(2) 0.9187(2) 0.11655(19) 0.0811(11) Uani 1 1 d . U . . .
H13 H 0.4579 0.9671 0.0937 0.097 Uiso 1 1 calc R U . . .
C14 C 0.5535(2) 0.86670(17) 0.11088(16) 0.0666(8) Uani 1 1 d . U . . .
C15 C 0.6261(2) 0.86917(17) 0.06934(14) 0.0647(8) Uani 1 1 d . U . . .
C16 C 0.6954(2) 0.87691(16) 0.08856(13) 0.0593(7) Uani 1 1 d . U . . .
C17 C 0.7302(2) 0.93470(18) 0.07576(14) 0.0678(8) Uani 1 1 d . U . . .
H17 H 0.7133 0.9831 0.0525 0.081 Uiso 1 1 calc R U . . .
C18 C 0.7965(2) 0.90906(18) 0.10366(14) 0.0658(8) Uani 1 1 d . U . . .
H18 H 0.8317 0.9373 0.1024 0.079 Uiso 1 1 calc R U . . .
C19 C 0.80019(18) 0.83601(17) 0.13272(12) 0.0547(6) Uani 1 1 d . U . . .
C20 C 0.86480(18) 0.77761(18) 0.16378(13) 0.0589(7) Uani 1 1 d . U . . .
C21 C 0.9320(2) 0.8128(3) 0.16008(16) 0.0772(10) Uani 1 1 d . U . . .
H21A H 0.9082 0.8585 0.1738 0.116 Uiso 1 1 calc R U . . .
H21B H 0.9567 0.8271 0.1241 0.116 Uiso 1 1 calc R U . . .
H21C H 0.9741 0.7752 0.1799 0.116 Uiso 1 1 calc R U . . .
C22 C 0.9029(2) 0.7091(2) 0.13831(14) 0.0688(8) Uani 1 1 d . U . . .
H22A H 0.9470 0.6709 0.1562 0.103 Uiso 1 1 calc R U . . .
H22B H 0.9250 0.7273 0.1023 0.103 Uiso 1 1 calc R U . . .
H22C H 0.8608 0.6858 0.1403 0.103 Uiso 1 1 calc R U . . .
C23 C 0.7221(3) 0.6016(2) 0.37218(15) 0.0857(11) Uani 1 1 d . U . . .
H23A H 0.7110 0.6455 0.3864 0.129 Uiso 1 1 calc R U . . .
H23B H 0.7781 0.5684 0.3752 0.129 Uiso 1 1 calc R U . . .
H23C H 0.6835 0.5726 0.3910 0.129 Uiso 1 1 calc R U . . .
C24 C 0.3701(2) 0.7808(3) 0.2529(2) 0.1022(16) Uani 1 1 d . U . . .
H24A H 0.3581 0.7427 0.2842 0.153 Uiso 1 1 calc R U . . .
H24B H 0.3371 0.7860 0.2277 0.153 Uiso 1 1 calc R U . . .
H24C H 0.3569 0.8303 0.2609 0.153 Uiso 1 1 calc R U . . .
C25 C 0.4780(3) 0.6809(2) 0.2122(2) 0.0867(12) Uani 1 1 d . U . . .
H25A H 0.5341 0.6664 0.1939 0.130 Uiso 1 1 calc R U . . .
H25B H 0.4394 0.6910 0.1892 0.130 Uiso 1 1 calc R U . . .
H25C H 0.4704 0.6390 0.2420 0.130 Uiso 1 1 calc R U . . .
C26 C 0.6013(3) 0.9382(2) 0.02410(17) 0.0809(11) Uani 1 1 d . U . . .
H26A H 0.5587 0.9327 0.0102 0.121 Uiso 1 1 calc R U . . .
H26B H 0.6492 0.9404 -0.0027 0.121 Uiso 1 1 calc R U . . .
H26C H 0.5804 0.9855 0.0359 0.121 Uiso 1 1 calc R U . . .
C27 C 0.7289(2) 0.55924(17) 0.29442(12) 0.0626(7) Uani 1 1 d . U . . .
C28 C 0.79927(18) 0.53013(17) 0.26330(13) 0.0588(7) Uani 1 1 d . U . . .
H28 H 0.8404 0.5552 0.2523 0.071 Uiso 1 1 calc R U . . .
C29 C 0.81158(19) 0.46466(18) 0.24748(13) 0.0614(7) Uani 1 1 d . U . . .
H29 H 0.8611 0.4452 0.2262 0.074 Uiso 1 1 calc R U . . .
C30 C 0.75242(18) 0.42773(17) 0.26254(12) 0.0561(6) Uani 1 1 d . U . . .
C31 C 0.6805(2) 0.4571(2) 0.29239(17) 0.0807(11) Uani 1 1 d . U . . .
H31 H 0.6388 0.4328 0.3024 0.097 Uiso 1 1 calc R U . . .
C32 C 0.6693(3) 0.5223(2) 0.30777(17) 0.0880(13) Uani 1 1 d . U . . .
H32 H 0.6191 0.5425 0.3282 0.106 Uiso 1 1 calc R U . . .
C33 C 0.7062(2) 0.3289(2) 0.25733(14) 0.0702(8) Uani 1 1 d . U . . .
H33A H 0.6584 0.3648 0.2412 0.084 Uiso 1 1 calc R U . . .
H33B H 0.6886 0.3161 0.2949 0.084 Uiso 1 1 calc R U . . .
C34 C 0.7376(3) 0.2575(2) 0.23821(13) 0.0725(9) Uani 1 1 d . U . . .
H34A H 0.7883 0.2235 0.2519 0.087 Uiso 1 1 calc R U . . .
H34B H 0.6964 0.2294 0.2499 0.087 Uiso 1 1 calc R U . . .
C35 C 0.7573(2) 0.22154(19) 0.16097(12) 0.0662(8) Uani 1 1 d . U . . .
C36 C 0.6864(2) 0.2259(2) 0.14613(13) 0.0674(8) Uani 1 1 d . U . . .
C37 C 0.6907(3) 0.1715(2) 0.12124(16) 0.0816(10) Uani 1 1 d . U . . .
H37 H 0.6432 0.1737 0.1102 0.098 Uiso 1 1 calc R U . . .
C38 C 0.7618(4) 0.1154(2) 0.1126(2) 0.0968(14) Uani 1 1 d . U . . .
H38 H 0.7631 0.0780 0.0964 0.116 Uiso 1 1 calc R U . . .
C39 C 0.8328(3) 0.1126(2) 0.12734(19) 0.0922(12) Uani 1 1 d . U . . .
H39 H 0.8824 0.0737 0.1208 0.111 Uiso 1 1 calc R U . . .
C40 C 0.8314(3) 0.1664(2) 0.15155(15) 0.0755(9) Uani 1 1 d . U . . .
C41 C 0.6079(2) 0.2907(3) 0.15189(15) 0.0776(10) Uani 1 1 d . U . . .
H41A H 0.5644 0.2695 0.1748 0.093 Uiso 1 1 calc R U . . .
H41B H 0.6165 0.3261 0.1679 0.093 Uiso 1 1 calc R U . . .
C42 C 0.5806(3) 0.3346(3) 0.10084(17) 0.0830(11) Uani 1 1 d . U . . .
C43 C 0.6278(3) 0.3764(2) 0.06371(15) 0.0830(11) Uani 1 1 d . U . . .
C44 C 0.6099(3) 0.4091(3) 0.01431(17) 0.1010(16) Uani 1 1 d . U . . .
C45 C 0.5403(4) 0.4027(4) 0.0032(2) 0.123(2) Uani 1 1 d . U . . .
H45 H 0.5271 0.4246 -0.0304 0.147 Uiso 1 1 calc R U . . .
C46 C 0.4921(4) 0.3662(4) 0.0391(3) 0.124(2) Uani 1 1 d . U . . .
H46 H 0.4437 0.3646 0.0311 0.149 Uiso 1 1 calc R U . . .
C47 C 0.5116(3) 0.3303(3) 0.0881(2) 0.1036(15) Uani 1 1 d . U . . .
H47 H 0.4778 0.3028 0.1128 0.124 Uiso 1 1 calc R U . . .
C48 C 0.6701(4) 0.4465(3) -0.02654(17) 0.1085(17) Uani 1 1 d . U . . .
H48A H 0.6471 0.4716 -0.0588 0.130 Uiso 1 1 calc R U . . .
H48B H 0.6789 0.4861 -0.0147 0.130 Uiso 1 1 calc R U . . .
C49 C 0.7511(4) 0.3857(3) -0.03613(15) 0.0928(13) Uani 1 1 d . U . . .
C50 C 0.8224(4) 0.3900(2) -0.02690(14) 0.0890(13) Uani 1 1 d . U . . .
C51 C 0.8958(3) 0.3303(2) -0.02874(15) 0.0859(12) Uani 1 1 d . U . . .
C52 C 0.8968(3) 0.2671(3) -0.04339(17) 0.0863(11) Uani 1 1 d . U . . .
H52 H 0.9459 0.2259 -0.0453 0.104 Uiso 1 1 calc R U . . .
C53 C 0.8282(3) 0.2635(3) -0.05502(18) 0.0967(14) Uani 1 1 d . U . . .
H53 H 0.8303 0.2207 -0.0661 0.116 Uiso 1 1 calc R U . . .
C54 C 0.7550(4) 0.3222(3) -0.05082(18) 0.0984(14) Uani 1 1 d . U . . .
H54 H 0.7072 0.3185 -0.0582 0.118 Uiso 1 1 calc R U . . .
C55 C 0.9711(3) 0.3318(3) -0.01265(18) 0.0951(13) Uani 1 1 d . U . . .
C56 C 0.9940(4) 0.2608(4) 0.0279(2) 0.0801(13) Uani 0.66 1 d D U P C 1
C57 C 0.9498(8) 0.2482(8) 0.0767(3) 0.0814(17) Uani 0.66 1 d D U P C 1
C58 C 0.9664(4) 0.1802(4) 0.1125(3) 0.0845(14) Uani 0.66 1 d D U P C 1
C59 C 1.0373(4) 0.1227(5) 0.1001(3) 0.0982(18) Uani 0.66 1 d D U P C 1
H59 H 1.0517 0.0751 0.1246 0.118 Uiso 0.66 1 calc R U P C 1
C60 C 1.0844(6) 0.1328(7) 0.0556(4) 0.104(2) Uani 0.66 1 d D U P C 1
H60 H 1.1331 0.0932 0.0487 0.124 Uiso 0.66 1 calc R U P C 1
C61 C 1.0635(4) 0.2026(4) 0.0172(3) 0.0934(17) Uani 0.66 1 d D U P C 1
H61 H 1.0972 0.2089 -0.0153 0.112 Uiso 0.66 1 calc R U P C 1
C64 C 0.8911(6) 0.3581(6) 0.1115(4) 0.119(3) Uani 0.66 1 d D U P C 1
H64A H 0.9073 0.3305 0.1452 0.179 Uiso 0.66 1 calc R U P C 1
H64B H 0.8400 0.3996 0.1155 0.179 Uiso 0.66 1 calc R U P C 1
H64C H 0.9341 0.3798 0.0895 0.179 Uiso 0.66 1 calc R U P C 1
O6 O 0.8793(3) 0.3062(2) 0.08850(17) 0.0836(10) Uani 0.66 1 d D U P C 1
C56A C 0.9717(8) 0.3183(6) 0.0450(4) 0.081(2) Uani 0.34 1 d D U P C 2
C57A C 0.9599(17) 0.2515(12) 0.0784(4) 0.078(2) Uani 0.34 1 d D U P C 2
C58A C 0.9388(8) 0.2426(6) 0.1301(4) 0.085(2) Uani 0.34 1 d D U P C 2
C59A C 0.9283(9) 0.3042(7) 0.1498(5) 0.091(3) Uani 0.34 1 d D U P C 2
H59A H 0.9121 0.2996 0.1857 0.109 Uiso 0.34 1 calc R U P C 2
C60A C 0.9405(10) 0.3687(8) 0.1200(5) 0.101(3) Uani 0.34 1 d D U P C 2
H60A H 0.9361 0.4089 0.1345 0.121 Uiso 0.34 1 calc R U P C 2
C61A C 0.9600(9) 0.3782(7) 0.0661(5) 0.094(3) Uani 0.34 1 d D U P C 2
H61A H 0.9650 0.4259 0.0445 0.113 Uiso 0.34 1 calc R U P C 2
C64A C 1.0643(10) 0.1472(15) 0.0494(11) 0.119(6) Uani 0.34 1 d D U P C 2
H64D H 1.0968 0.1829 0.0389 0.178 Uiso 0.34 1 calc R U P C 2
H64E H 1.0751 0.1204 0.0224 0.178 Uiso 0.34 1 calc R U P C 2
H64F H 1.0792 0.1097 0.0812 0.178 Uiso 0.34 1 calc R U P C 2
O6A O 0.9785(5) 0.1891(5) 0.0576(3) 0.0880(17) Uani 0.34 1 d D U P C 2
C62 C 0.9101(3) 0.1680(3) 0.16361(19) 0.0929(12) Uani 1 1 d . U . . .
C63 C 0.6816(5) 0.4472(3) 0.0948(2) 0.123(2) Uani 1 1 d . U . . .
H63A H 0.6518 0.4931 0.0716 0.184 Uiso 1 1 calc R U . . .
H63B H 0.7340 0.4524 0.0962 0.184 Uiso 1 1 calc R U . . .
H63C H 0.6490 0.4413 0.1292 0.184 Uiso 1 1 calc R U . . .
C65 C 0.8312(4) 0.5154(3) -0.05795(18) 0.1114(18) Uani 1 1 d . U . . .
H65A H 0.7891 0.5281 -0.0795 0.134 Uiso 1 1 calc R U . . .
H65B H 0.8858 0.5002 -0.0788 0.134 Uiso 1 1 calc R U . . .
C66 C 0.8218(4) 0.5831(3) -0.0387(2) 0.1096(17) Uani 1 1 d . U . . .
H66A H 0.8578 0.5680 -0.0128 0.131 Uiso 1 1 calc R U . . .
H66B H 0.8370 0.6241 -0.0673 0.131 Uiso 1 1 calc R U . . .
C67 C 0.7160(3) 0.6713(2) 0.00454(16) 0.0833(11) Uani 1 1 d . U . . .
C68 C 0.6371(3) 0.6909(2) 0.03038(18) 0.0847(11) Uani 1 1 d . U . . .
H68 H 0.6024 0.6612 0.0334 0.102 Uiso 1 1 calc R U . . .
C69 C 0.6078(3) 0.7529(2) 0.05193(18) 0.0794(10) Uani 1 1 d . U . . .
H69 H 0.5530 0.7660 0.0693 0.095 Uiso 1 1 calc R U . . .
C70 C 0.6582(2) 0.79676(18) 0.04841(14) 0.0652(8) Uani 1 1 d . U . . .
C71 C 0.7377(3) 0.7752(2) 0.02344(15) 0.0736(9) Uani 1 1 d . U . . .
H71 H 0.7730 0.8038 0.0213 0.088 Uiso 1 1 calc R U . . .
C72 C 0.7679(3) 0.7131(2) 0.00131(16) 0.0810(10) Uani 1 1 d . U . . .
H72 H 0.8229 0.6995 -0.0157 0.097 Uiso 1 1 calc R U . . .
N5 N 0.59289(17) 0.95350(16) 0.24885(13) 0.0706(7) Uani 1 1 d . U . . .
C73 C 0.5924(2) 0.9520(2) 0.19489(16) 0.0736(9) Uani 1 1 d . U . . .
H73A H 0.6491 0.9280 0.1796 0.088 Uiso 1 1 calc R U . . .
H73B H 0.5593 0.9189 0.1967 0.088 Uiso 1 1 calc R U . . .
C74 C 0.5593(3) 1.0290(2) 0.1599(2) 0.0934(13) Uani 1 1 d . U . . .
H74A H 0.5019 1.0519 0.1733 0.140 Uiso 1 1 calc R U . . .
H74B H 0.5633 1.0227 0.1256 0.140 Uiso 1 1 calc R U . . .
H74C H 0.5912 1.0626 0.1579 0.140 Uiso 1 1 calc R U . . .
C75 C 0.5081(2) 0.9919(2) 0.2749(2) 0.0846(11) Uani 1 1 d . U . . .
H75A H 0.5115 0.9881 0.3107 0.102 Uiso 1 1 calc R U . . .
H75B H 0.4919 1.0470 0.2573 0.102 Uiso 1 1 calc R U . . .
C76 C 0.4416(2) 0.9587(2) 0.2758(2) 0.0935(14) Uani 1 1 d . U . . .
H76A H 0.4368 0.9630 0.2406 0.140 Uiso 1 1 calc R U . . .
H76B H 0.3894 0.9871 0.2928 0.140 Uiso 1 1 calc R U . . .
H76C H 0.4557 0.9046 0.2945 0.140 Uiso 1 1 calc R U . . .
C77 C 0.6474(2) 1.0002(2) 0.24832(18) 0.0765(10) Uani 1 1 d . U . . .
H77A H 0.6273 1.0524 0.2266 0.092 Uiso 1 1 calc R U . . .
H77B H 0.6415 1.0051 0.2836 0.092 Uiso 1 1 calc R U . . .
C78 C 0.7371(2) 0.9674(3) 0.22915(19) 0.0837(11) Uani 1 1 d . U . . .
H78A H 0.7596 0.9186 0.2529 0.126 Uiso 1 1 calc R U . . .
H78B H 0.7662 1.0034 0.2269 0.126 Uiso 1 1 calc R U . . .
H78C H 0.7437 0.9590 0.1952 0.126 Uiso 1 1 calc R U . . .
C79 C 0.6252(2) 0.8705(2) 0.27829(16) 0.0740(9) Uani 1 1 d . U . . .
H79A H 0.5882 0.8422 0.2782 0.089 Uiso 1 1 calc R U . . .
H79B H 0.6797 0.8470 0.2600 0.089 Uiso 1 1 calc R U . . .
C80 C 0.6327(3) 0.8606(3) 0.33267(18) 0.0931(13) Uani 1 1 d . U . . .
H80A H 0.6659 0.8915 0.3335 0.140 Uiso 1 1 calc R U . . .
H80B H 0.6590 0.8065 0.3477 0.140 Uiso 1 1 calc R U . . .
H80C H 0.5781 0.8774 0.3524 0.140 Uiso 1 1 calc R U . . .
O4W O 0.9611(2) 0.5096(3) 0.13601(17) 0.1270(13) Uani 1 1 d . U . . .
O3W O 0.7902(3) 0.5800(3) 0.12480(17) 0.153(2) Uani 1 1 d . U . . .
O7 O 0.46238(15) 0.5783(2) 0.52737(9) 0.0875(9) Uani 1 1 d . U . . .
O8 O 0.33464(15) 0.71478(16) 0.48691(10) 0.0724(6) Uani 1 1 d . U . . .
O9 O 0.27883(18) 0.96698(12) 0.56112(11) 0.0796(7) Uani 1 1 d . U . . .
O10 O 0.38457(18) 0.9392(2) 0.63552(14) 0.1032(11) Uani 1 1 d . U . . .
O11 O 0.2468(2) 0.80828(19) 0.57593(14) 0.0499(8) Uani 0.53 1 d D U P D 1
N6 N 0.75556(14) 0.71360(14) 0.63702(11) 0.0553(6) Uani 1 1 d . U . . .
H6N H 0.7144 0.7006 0.6340 0.066 Uiso 1 1 calc R U . . .
N7 N 0.79101(14) 0.56125(14) 0.59414(10) 0.0536(5) Uani 1 1 d . U . . .
H7N H 0.7427 0.5878 0.6072 0.064 Uiso 1 1 calc R U . . .
N8 N 0.68324(13) 0.48882(12) 0.69727(9) 0.0468(5) Uani 1 1 d . U . . .
H8N H 0.6661 0.5368 0.6799 0.056 Uiso 1 1 calc R U . . .
N9 N 0.65055(14) 0.63700(12) 0.74113(10) 0.0505(5) Uani 1 1 d . U . . .
H9N H 0.6446 0.6394 0.7101 0.061 Uiso 1 1 calc R U . . .
C14T C 0.1776(4) 0.8956(2) 0.64546(15) 0.1094(17) Uani 1 1 d D U . . .
C81 C 0.75533(18) 0.74570(16) 0.67476(13) 0.0565(7) Uani 1 1 d . U . . .
C82 C 0.8311(2) 0.7567(2) 0.66619(16) 0.0710(9) Uani 1 1 d . U . . .
H82 H 0.8490 0.7777 0.6864 0.085 Uiso 1 1 calc R U . . .
C83 C 0.8768(2) 0.7313(2) 0.62242(17) 0.0738(9) Uani 1 1 d . U . . .
H83 H 0.9311 0.7323 0.6077 0.089 Uiso 1 1 calc R U . . .
C84 C 0.82935(18) 0.70458(18) 0.60449(15) 0.0623(8) Uani 1 1 d . U . . .
C85 C 0.84478(19) 0.6757(2) 0.55704(15) 0.0678(8) Uani 1 1 d . U . . .
C86 C 0.85478(18) 0.5905(2) 0.56951(14) 0.0646(8) Uani 1 1 d . U . . .
C87 C 0.9192(2) 0.5311(2) 0.55566(17) 0.0774(10) Uani 1 1 d . U . . .
H87 H 0.9719 0.5340 0.5381 0.093 Uiso 1 1 calc R U . . .
C88 C 0.89292(19) 0.4645(2) 0.57231(16) 0.0710(9) Uani 1 1 d . U . . .
H88 H 0.9250 0.4148 0.5681 0.085 Uiso 1 1 calc R U . . .
C89 C 0.81328(17) 0.48479(18) 0.59551(12) 0.0552(6) Uani 1 1 d . U . . .
C90 C 0.75281(17) 0.43874(16) 0.61818(12) 0.0533(6) Uani 1 1 d . U . . .
C91 C 0.73066(16) 0.42849(14) 0.67568(12) 0.0487(6) Uani 1 1 d . U . . .
C92 C 0.74527(18) 0.36422(15) 0.71562(13) 0.0562(7) Uani 1 1 d . U . . .
H92 H 0.7766 0.3138 0.7126 0.067 Uiso 1 1 calc R U . . .
C93 C 0.7056(2) 0.38615(16) 0.76200(13) 0.0588(7) Uani 1 1 d . U . . .
H93 H 0.7060 0.3533 0.7955 0.071 Uiso 1 1 calc R U . . .
C94 C 0.66639(18) 0.46368(15) 0.74964(11) 0.0516(6) Uani 1 1 d . U . . .
C95 C 0.6081(2) 0.51636(17) 0.78281(13) 0.0614(7) Uani 1 1 d . U . . .
C96 C 0.6402(2) 0.57928(16) 0.78356(12) 0.0573(7) Uani 1 1 d . U . . .
C97 C 0.6563(2) 0.59460(19) 0.82420(14) 0.0692(8) Uani 1 1 d . U . . .
H97 H 0.6546 0.5640 0.8584 0.083 Uiso 1 1 calc R U . . .
C98 C 0.6761(2) 0.66539(18) 0.80566(14) 0.0669(8) Uani 1 1 d . U . . .
H98 H 0.6897 0.6903 0.8254 0.080 Uiso 1 1 calc R U . . .
C99 C 0.67165(19) 0.69082(16) 0.75401(12) 0.0555(6) Uani 1 1 d . U . . .
C100 C 0.68201(18) 0.76372(16) 0.71538(13) 0.0548(6) Uani 1 1 d . U . . .
C101 C 0.7740(2) 0.7199(2) 0.52725(15) 0.0749(9) Uani 1 1 d . U . . .
H10A H 0.7234 0.7108 0.5484 0.112 Uiso 1 1 calc R U . . .
H10B H 0.7848 0.7026 0.4959 0.112 Uiso 1 1 calc R U . . .
H10C H 0.7682 0.7748 0.5183 0.112 Uiso 1 1 calc R U . . .
C102 C 0.9238(3) 0.6902(3) 0.5231(2) 0.0926(13) Uani 1 1 d . U . . .
H10D H 0.9210 0.7437 0.5183 0.139 Uiso 1 1 calc R U . . .
H10E H 0.9296 0.6801 0.4898 0.139 Uiso 1 1 calc R U . . .
H10F H 0.9710 0.6562 0.5398 0.139 Uiso 1 1 calc R U . . .
C103 C 0.7916(2) 0.35910(19) 0.60635(16) 0.0689(9) Uani 1 1 d . U . . .
H10G H 0.8409 0.3318 0.6222 0.103 Uiso 1 1 calc R U . . .
H10H H 0.8061 0.3652 0.5692 0.103 Uiso 1 1 calc R U . . .
H10I H 0.7523 0.3297 0.6201 0.103 Uiso 1 1 calc R U . . .
C104 C 0.5932(3) 0.4681(2) 0.83779(15) 0.0911(13) Uani 1 1 d . U . . .
H10J H 0.5693 0.4292 0.8379 0.137 Uiso 1 1 calc R U . . .
H10K H 0.5555 0.5014 0.8596 0.137 Uiso 1 1 calc R U . . .
H10L H 0.6452 0.4429 0.8509 0.137 Uiso 1 1 calc R U . . .
C105 C 0.5268(2) 0.5533(2) 0.76187(17) 0.0737(9) Uani 1 1 d . U . . .
H10M H 0.5361 0.5842 0.7268 0.111 Uiso 1 1 calc R U . . .
H10N H 0.4877 0.5863 0.7835 0.111 Uiso 1 1 calc R U . . .
H10O H 0.5049 0.5132 0.7619 0.111 Uiso 1 1 calc R U . . .
C106 C 0.6944(2) 0.81526(19) 0.74373(16) 0.0701(9) Uani 1 1 d . U . . .
H10P H 0.7418 0.7872 0.7615 0.105 Uiso 1 1 calc R U . . .
H10Q H 0.6454 0.8298 0.7688 0.105 Uiso 1 1 calc R U . . .
H10R H 0.7039 0.8615 0.7190 0.105 Uiso 1 1 calc R U . . .
C107 C 0.67513(17) 0.47858(17) 0.59308(11) 0.0518(6) Uani 1 1 d . U . . .
C108 C 0.67892(18) 0.51992(18) 0.54263(12) 0.0560(6) Uani 1 1 d . U . . .
H108 H 0.7301 0.5255 0.5237 0.067 Uiso 1 1 calc R U . . .
C109 C 0.60970(19) 0.5538(2) 0.51874(12) 0.0617(7) Uani 1 1 d . U . . .
H109 H 0.6139 0.5816 0.4839 0.074 Uiso 1 1 calc R U . . .
C110 C 0.5348(2) 0.5466(2) 0.54623(13) 0.0681(9) Uani 1 1 d . U . . .
C111 C 0.5303(2) 0.5046(3) 0.59670(13) 0.0726(10) Uani 1 1 d . U . . .
H111 H 0.4790 0.4994 0.6157 0.087 Uiso 1 1 calc R U . . .
C112 C 0.59963(19) 0.4698(2) 0.61994(12) 0.0616(7) Uani 1 1 d . U . . .
H112 H 0.5958 0.4400 0.6543 0.074 Uiso 1 1 calc R U . . .
C113 C 0.4648(2) 0.6215(2) 0.47533(13) 0.0708(9) Uani 1 1 d . U . . .
H11A H 0.5006 0.5886 0.4522 0.085 Uiso 1 1 calc R U . . .
H11B H 0.4864 0.6647 0.4701 0.085 Uiso 1 1 calc R U . . .
C114 C 0.3788(2) 0.6512(2) 0.46424(14) 0.0659(8) Uani 1 1 d . U . . .
H11C H 0.3791 0.6678 0.4268 0.079 Uiso 1 1 calc R U . . .
H11D H 0.3520 0.6102 0.4787 0.079 Uiso 1 1 calc R U . . .
C115 C 0.2508(2) 0.7381(2) 0.48524(15) 0.0698(9) Uani 1 1 d . U . . .
C116 C 0.2216(2) 0.7884(2) 0.44211(15) 0.0711(9) Uani 1 1 d . U . . .
C117 C 0.1382(2) 0.8095(3) 0.43969(19) 0.0817(11) Uani 1 1 d . U . . .
H117 H 0.1171 0.8443 0.4101 0.098 Uiso 1 1 calc R U . . .
C118 C 0.0873(3) 0.7796(3) 0.4805(3) 0.0989(15) Uani 1 1 d . U . . .
H118 H 0.0313 0.7916 0.4782 0.119 Uiso 1 1 calc R U . . .
C119 C 0.1162(3) 0.7326(3) 0.5245(2) 0.1001(16) Uani 1 1 d . U . . .
H119 H 0.0792 0.7146 0.5529 0.120 Uiso 1 1 calc R U . . .
C120 C 0.2002(3) 0.7103(2) 0.52833(18) 0.0828(12) Uani 1 1 d . U . . .
C121 C 0.2779(2) 0.8241(3) 0.39776(15) 0.0783(10) Uani 1 1 d . U . . .
C122 C 0.2508(3) 0.8998(3) 0.3900(2) 0.0549(12) Uani 0.53 1 d . U P E 1
C123 C 0.2567(4) 0.9362(8) 0.4240(3) 0.051(3) Uani 0.53 1 d . U P E 1
C124 C 0.2276(3) 1.0140(3) 0.4186(2) 0.0602(13) Uani 0.53 1 d . U P E 1
C125 C 0.1904(4) 1.0586(5) 0.3776(3) 0.075(2) Uani 0.53 1 d . U P E 1
H125 H 0.1695 1.1127 0.3729 0.089 Uiso 0.53 1 calc R U P E 1
C126 C 0.1834(4) 1.0232(5) 0.3421(3) 0.0739(19) Uani 0.53 1 d . U P E 1
H126 H 0.1576 1.0541 0.3132 0.089 Uiso 0.53 1 calc R U P E 1
C127 C 0.2130(3) 0.9448(4) 0.3484(2) 0.0660(15) Uani 0.53 1 d . U P E 1
H127 H 0.2074 0.9220 0.3242 0.079 Uiso 0.53 1 calc R U P E 1
O12 O 0.2947(2) 0.8901(2) 0.46744(15) 0.0552(8) Uani 0.53 1 d . U P E 1
C143 C 0.3803(4) 0.8746(4) 0.4621(4) 0.0783(19) Uani 0.53 1 d . U P E 1
H14A H 0.4082 0.8255 0.4527 0.118 Uiso 0.53 1 calc R U P E 1
H14B H 0.3945 0.8718 0.4946 0.118 Uiso 0.53 1 calc R U P E 1
H14C H 0.3974 0.9155 0.4353 0.118 Uiso 0.53 1 calc R U P E 1
C23A C 0.2602(7) 0.9528(7) 0.4270(3) 0.054(4) Uani 0.47 1 d . U P E 2
C24A C 0.2847(4) 0.9953(3) 0.4489(2) 0.0600(15) Uani 0.47 1 d . U P E 2
C25A C 0.3652(4) 0.9697(4) 0.4548(2) 0.0635(16) Uani 0.47 1 d . U P E 2
H25D H 0.3850 0.9966 0.4698 0.076 Uiso 0.47 1 calc R U P E 2
C26A C 0.4172(5) 0.9066(4) 0.4393(3) 0.0687(18) Uani 0.47 1 d . U P E 2
H26D H 0.4730 0.8904 0.4434 0.082 Uiso 0.47 1 calc R U P E 2
C27A C 0.3910(4) 0.8656(4) 0.4180(2) 0.0611(15) Uani 0.47 1 d . U P E 2
H27A H 0.4285 0.8215 0.4075 0.073 Uiso 0.47 1 calc R U P E 2
C28A C 0.3084(4) 0.8888(4) 0.4115(2) 0.0571(14) Uani 0.47 1 d . U P E 2
O12A O 0.1755(3) 0.9794(2) 0.42012(18) 0.0612(11) Uani 0.47 1 d . U P E 2
C43A C 0.1622(7) 1.0358(6) 0.3718(4) 0.081(3) Uani 0.47 1 d . U P E 2
H43A H 0.1134 1.0787 0.3775 0.122 Uiso 0.47 1 calc R U P E 2
H43B H 0.1544 1.0120 0.3477 0.122 Uiso 0.47 1 calc R U P E 2
H43C H 0.2098 1.0547 0.3575 0.122 Uiso 0.47 1 calc R U P E 2
C128 C 0.2286(2) 1.0558(2) 0.46458(18) 0.0810(11) Uani 1 1 d . U . . .
C129 C 0.1696(2) 1.03220(18) 0.51112(16) 0.0708(9) Uani 1 1 d . U . . .
C130 C 0.1965(3) 0.98618(18) 0.55687(16) 0.0715(9) Uani 1 1 d . U . . .
C131 C 0.1448(3) 0.9544(2) 0.59835(16) 0.0856(12) Uani 1 1 d . U . . .
C132 C 0.0621(4) 0.9748(3) 0.59379(19) 0.0954(14) Uani 1 1 d . U . . .
H132 H 0.0255 0.9546 0.6214 0.114 Uiso 1 1 calc R U . . .
C133 C 0.0335(3) 1.0235(3) 0.55010(19) 0.0875(11) Uani 1 1 d . U . . .
H133 H -0.0231 1.0384 0.5481 0.105 Uiso 1 1 calc R U . . .
C134 C 0.0863(3) 1.0506(2) 0.50932(17) 0.0790(10) Uani 1 1 d . U . . .
H134 H 0.0658 1.0829 0.4789 0.095 Uiso 1 1 calc R U . . .
C136 C 0.1478(3) 0.8234(3) 0.6499(2) 0.0663(15) Uani 0.53 1 d D U P D 1
C137 C 0.1894(3) 0.7791(4) 0.6163(2) 0.0541(17) Uani 0.53 1 d D U P D 1
C138 C 0.1759(3) 0.7168(3) 0.61680(19) 0.0615(14) Uani 0.53 1 d D U P D 1
C139 C 0.1151(4) 0.6918(4) 0.6535(3) 0.0767(19) Uani 0.53 1 d . U P D 1
H139 H 0.1043 0.6464 0.6543 0.092 Uiso 0.53 1 calc R U P D 1
C140 C 0.0715(5) 0.7342(5) 0.6882(3) 0.084(2) Uani 0.53 1 d . U P D 1
H140 H 0.0302 0.7174 0.7135 0.100 Uiso 0.53 1 calc R U P D 1
C141 C 0.0852(4) 0.8006(5) 0.6878(3) 0.0783(19) Uani 0.53 1 d . U P D 1
H141 H 0.0539 0.8299 0.7119 0.094 Uiso 0.53 1 calc R U P D 1
C144 C 0.3289(3) 0.7809(4) 0.5851(3) 0.0622(14) Uani 0.53 1 d D U P D 1
H14D H 0.3326 0.8005 0.6127 0.093 Uiso 0.53 1 calc R U P D 1
H14E H 0.3646 0.7985 0.5539 0.093 Uiso 0.53 1 calc R U P D 1
H14F H 0.3463 0.7247 0.5951 0.093 Uiso 0.53 1 calc R U P D 1
C17A C 0.2270(4) 0.7724(5) 0.61602(16) 0.0579(19) Uani 0.47 1 d D U P D 2
C18A C 0.2547(4) 0.8167(3) 0.63127(14) 0.0594(15) Uani 0.47 1 d D U P D 2
C19A C 0.3378(5) 0.7961(3) 0.63190(18) 0.0614(15) Uani 0.47 1 d . U P D 2
H19A H 0.3583 0.8275 0.6425 0.074 Uiso 0.47 1 calc R U P D 2
C20A C 0.3931(5) 0.7295(4) 0.6172(2) 0.0593(15) Uani 0.47 1 d . U P D 2
C21A C 0.3624(4) 0.6838(3) 0.6022(2) 0.0561(14) Uani 0.47 1 d . U P D 2
H21D H 0.3990 0.6391 0.5920 0.067 Uiso 0.47 1 calc R U P D 2
C22A C 0.2789(4) 0.7021(3) 0.60159(19) 0.0544(13) Uani 0.47 1 d D U P D 2
O11A O 0.1436(4) 0.7869(3) 0.61765(18) 0.0688(14) Uani 0.47 1 d D U P D 2
C44A C 0.1013(5) 0.7520(7) 0.6667(4) 0.089(3) Uani 0.47 1 d D U P D 2
H44A H 0.1219 0.6960 0.6726 0.133 Uiso 0.47 1 calc R U P D 2
H44B H 0.0424 0.7692 0.6659 0.133 Uiso 0.47 1 calc R U P D 2
H44C H 0.1114 0.7673 0.6944 0.133 Uiso 0.47 1 calc R U P D 2
O1Y O 0.4839(4) 0.6851(5) 0.6359(3) 0.120(2) Uani 0.53 1 d . U P F 1
C142 C 0.2304(3) 0.6628(2) 0.57886(16) 0.0967(14) Uani 1 1 d D U . . .
C145 C 0.2968(3) 1.0232(2) 0.5765(2) 0.1052(17) Uani 1 1 d . U . . .
H14G H 0.2588 1.0347 0.6078 0.126 Uiso 1 1 calc R U . . .
H14H H 0.2899 1.0713 0.5490 0.126 Uiso 1 1 calc R U . . .
C146 C 0.3834(3) 0.9923(2) 0.5866(2) 0.0974(14) Uani 1 1 d . U . . .
H14I H 0.4196 0.9664 0.5598 0.117 Uiso 1 1 calc R U . . .
H14K H 0.4031 1.0346 0.5864 0.117 Uiso 1 1 calc R U . . .
C147 C 0.4585(2) 0.8985(2) 0.65148(16) 0.0750(10) Uani 1 1 d . U . . .
C148 C 0.5324(2) 0.9105(2) 0.62646(15) 0.0726(9) Uani 1 1 d . U . . .
H148 H 0.5347 0.9491 0.5954 0.087 Uiso 1 1 calc R U . . .
C149 C 0.6038(2) 0.86583(17) 0.64688(13) 0.0605(7) Uani 1 1 d . U . . .
H149 H 0.6543 0.8746 0.6293 0.073 Uiso 1 1 calc R U . . .
C150 C 0.60318(17) 0.80934(15) 0.69178(12) 0.0526(6) Uani 1 1 d . U . . .
C151 C 0.52799(19) 0.79903(17) 0.71680(14) 0.0609(7) Uani 1 1 d . U . . .
H151 H 0.5255 0.7608 0.7480 0.073 Uiso 1 1 calc R U . . .
C152 C 0.4563(2) 0.8434(2) 0.69718(16) 0.0707(9) Uani 1 1 d . U . . .
H152 H 0.4055 0.8357 0.7152 0.085 Uiso 1 1 calc R U . . .
N10 N 0.92708(18) 0.48391(17) 0.73749(16) 0.0821(10) Uani 1 1 d . U . . .
C153 C 0.8703(3) 0.5627(2) 0.7393(2) 0.0914(13) Uani 1 1 d . U . . .
H15F H 0.8144 0.5592 0.7546 0.110 Uiso 1 1 calc R U . . .
H15G H 0.8685 0.5952 0.7040 0.110 Uiso 1 1 calc R U . . .
C154 C 0.8972(4) 0.6010(3) 0.7712(3) 0.1123(18) Uani 1 1 d . U . . .
H15A H 0.9093 0.5648 0.8039 0.168 Uiso 1 1 calc R U . . .
H15B H 0.8529 0.6468 0.7776 0.168 Uiso 1 1 calc R U . . .
H15C H 0.9462 0.6156 0.7521 0.168 Uiso 1 1 calc R U . . .
C155 C 1.0130(3) 0.4852(3) 0.7147(3) 0.1186(19) Uani 1 1 d . U . . .
H15P H 1.0487 0.4319 0.7166 0.142 Uiso 1 1 calc R U . . .
H15Q H 1.0321 0.5072 0.7356 0.142 Uiso 1 1 calc R U . . .
C156 C 1.0221(3) 0.5309(4) 0.6598(3) 0.131(2) Uani 1 1 d . U . . .
H15H H 1.0097 0.5060 0.6381 0.196 Uiso 1 1 calc R U . . .
H15I H 1.0783 0.5334 0.6484 0.196 Uiso 1 1 calc R U . . .
H15J H 0.9841 0.5829 0.6571 0.196 Uiso 1 1 calc R U . . .
C157 C 0.9306(4) 0.4306(3) 0.7914(3) 0.124(2) Uani 1 1 d . U . . .
H15N H 0.9679 0.3792 0.7884 0.149 Uiso 1 1 calc R U . . .
H15O H 0.9545 0.4503 0.8110 0.149 Uiso 1 1 calc R U . . .
C158 C 0.8487(5) 0.4223(3) 0.8212(2) 0.1196(19) Uani 1 1 d . U . . .
H15K H 0.8113 0.4728 0.8246 0.179 Uiso 1 1 calc R U . . .
H15L H 0.8561 0.3886 0.8554 0.179 Uiso 1 1 calc R U . . .
H15M H 0.8258 0.4002 0.8031 0.179 Uiso 1 1 calc R U . . .
C159 C 0.8938(2) 0.4541(2) 0.7046(2) 0.0879(12) Uani 1 1 d . U . . .
H15D H 0.8370 0.4541 0.7201 0.106 Uiso 1 1 calc R U . . .
H15E H 0.8924 0.4894 0.6701 0.106 Uiso 1 1 calc R U . . .
C160 C 0.9449(3) 0.3730(2) 0.6993(2) 0.0965(14) Uani 1 1 d . U . . .
H16A H 1.0006 0.3731 0.6823 0.145 Uiso 1 1 calc R U . . .
H16B H 0.9200 0.3565 0.6787 0.145 Uiso 1 1 calc R U . . .
H16C H 0.9468 0.3377 0.7333 0.145 Uiso 1 1 calc R U . . .

loop_
_atom_site_aniso_label
_atom_site_aniso_U_11
_atom_site_aniso_U_22
_atom_site_aniso_U_33
_atom_site_aniso_U_23
_atom_site_aniso_U_13
_atom_site_aniso_U_12
Cl1X 0.0979(9) 0.0920(9) 0.0760(8) -0.0335(7) -0.0121(7) -0.0320(7)
Cl2X 0.0933(10) 0.1073(11) 0.1230(13) -0.0682(10) -0.0170(9) -0.0171(8)
F1 0.0613(10) 0.0517(9) 0.0736(11) -0.0163(8) -0.0074(8) -0.0160(7)
F2 0.0445(7) 0.0475(8) 0.0655(9) -0.0129(7) -0.0111(7) -0.0159(6)
O1 0.0603(12) 0.0600(12) 0.0691(13) -0.0180(10) -0.0086(10) -0.0185(9)
O2 0.0943(16) 0.0639(13) 0.0551(12) -0.0106(10) -0.0091(11) -0.0381(12)
O3 0.177(3) 0.0643(15) 0.0662(15) -0.0239(12) 0.0052(18) -0.0364(18)
O4 0.147(3) 0.0677(16) 0.0900(19) -0.0297(14) -0.0017(19) -0.0399(17)
O5 0.116(2) 0.0772(16) 0.0647(14) -0.0155(12) -0.0132(14) -0.0367(15)
N1 0.0523(12) 0.0517(12) 0.0573(13) -0.0151(10) -0.0066(10) -0.0106(10)
N2 0.0555(14) 0.0562(14) 0.0773(17) -0.0296(13) 0.0097(12) -0.0168(11)
N3 0.0518(13) 0.0456(12) 0.095(2) -0.0226(12) -0.0190(13) -0.0098(10)
N4 0.0531(12) 0.0389(10) 0.0647(14) -0.0079(10) -0.0135(11) -0.0113(9)
C1 0.0453(13) 0.0526(14) 0.0629(17) -0.0165(12) -0.0081(12) -0.0076(11)
C2 0.0597(17) 0.0642(18) 0.0687(19) -0.0191(15) -0.0168(14) -0.0128(14)
C3 0.073(2) 0.0699(19) 0.0602(18) -0.0213(15) -0.0137(15) -0.0119(16)
C4 0.0641(17) 0.0522(15) 0.0558(16) -0.0172(13) -0.0027(13) -0.0096(13)
C5 0.077(2) 0.0591(17) 0.0575(17) -0.0178(14) 0.0055(15) -0.0187(15)
C6 0.0723(19) 0.0568(16) 0.0693(19) -0.0277(15) 0.0148(16) -0.0242(15)
C7 0.081(2) 0.074(2) 0.081(2) -0.0353(18) 0.0198(19) -0.0310(18)
C8 0.068(2) 0.082(2) 0.105(3) -0.051(2) 0.029(2) -0.0337(18)
C9 0.0555(17) 0.0610(17) 0.103(3) -0.0412(18) 0.0164(17) -0.0247(14)
C10 0.0544(17) 0.068(2) 0.120(3) -0.044(2) 0.0022(18) -0.0256(15)
C11 0.0466(15) 0.0578(17) 0.118(3) -0.0397(18) -0.0126(16) -0.0136(13)
C12 0.0517(17) 0.068(2) 0.136(4) -0.043(2) -0.021(2) -0.0087(15)
C13 0.067(2) 0.0538(17) 0.129(3) -0.027(2) -0.041(2) -0.0042(15)
C14 0.0631(17) 0.0447(14) 0.098(2) -0.0168(15) -0.0336(17) -0.0097(13)
C15 0.0713(19) 0.0456(14) 0.082(2) -0.0114(14) -0.0308(16) -0.0136(13)
C16 0.0634(17) 0.0441(14) 0.0719(18) -0.0093(13) -0.0229(14) -0.0138(12)
C17 0.080(2) 0.0455(15) 0.080(2) -0.0011(14) -0.0283(17) -0.0219(14)
C18 0.0667(18) 0.0524(16) 0.083(2) -0.0123(15) -0.0147(16) -0.0251(14)
C19 0.0497(14) 0.0495(14) 0.0633(16) -0.0131(12) -0.0081(12) -0.0144(11)
C20 0.0476(14) 0.0577(16) 0.0667(18) -0.0138(13) -0.0103(13) -0.0108(12)
C21 0.0545(17) 0.094(3) 0.082(2) -0.013(2) -0.0110(16) -0.0285(17)
C22 0.0556(17) 0.0687(19) 0.0665(19) -0.0220(16) -0.0085(14) 0.0034(14)
C23 0.110(3) 0.077(2) 0.062(2) -0.0194(18) 0.002(2) -0.028(2)
C24 0.056(2) 0.103(3) 0.160(5) -0.063(3) 0.014(2) -0.033(2)
C25 0.080(2) 0.072(2) 0.126(3) -0.045(2) 0.002(2) -0.0382(19)
C26 0.095(3) 0.0508(17) 0.099(3) -0.0056(17) -0.050(2) -0.0121(17)
C27 0.0732(19) 0.0489(15) 0.0552(16) -0.0096(12) 0.0019(14) -0.0169(13)
C28 0.0455(14) 0.0540(15) 0.0745(19) -0.0177(14) -0.0122(13) -0.0085(12)
C29 0.0484(14) 0.0578(16) 0.0741(19) -0.0213(14) -0.0084(13) -0.0078(12)
C30 0.0548(15) 0.0485(14) 0.0576(16) -0.0106(12) -0.0095(12) -0.0084(12)
C31 0.076(2) 0.0646(19) 0.094(3) -0.0232(18) 0.0202(19) -0.0312(17)
C32 0.087(2) 0.067(2) 0.097(3) -0.0328(19) 0.040(2) -0.0337(18)
C33 0.072(2) 0.077(2) 0.0674(19) -0.0198(16) -0.0037(16) -0.0330(17)
C34 0.096(2) 0.074(2) 0.0575(18) -0.0136(15) -0.0071(17) -0.0427(19)
C35 0.091(2) 0.0603(17) 0.0529(16) -0.0065(13) -0.0080(15) -0.0383(17)
C36 0.085(2) 0.0653(18) 0.0568(17) -0.0098(14) -0.0044(15) -0.0379(17)
C37 0.107(3) 0.068(2) 0.083(2) -0.0146(18) -0.018(2) -0.044(2)
C38 0.130(4) 0.061(2) 0.111(3) -0.027(2) -0.029(3) -0.032(2)
C39 0.112(3) 0.058(2) 0.101(3) -0.020(2) -0.021(3) -0.017(2)
C40 0.089(2) 0.0610(19) 0.070(2) -0.0090(16) -0.0119(18) -0.0213(17)
C41 0.078(2) 0.097(3) 0.066(2) -0.0289(19) 0.0011(17) -0.036(2)
C42 0.081(2) 0.091(3) 0.078(2) -0.041(2) -0.0120(19) -0.010(2)
C43 0.099(3) 0.070(2) 0.068(2) -0.0264(17) -0.013(2) -0.0025(19)
C44 0.114(3) 0.089(3) 0.075(2) -0.030(2) -0.027(2) 0.016(2)
C45 0.117(4) 0.134(4) 0.094(3) -0.042(3) -0.042(3) 0.020(3)
C46 0.100(4) 0.149(5) 0.118(4) -0.057(4) -0.043(3) 0.008(3)
C47 0.077(3) 0.129(4) 0.106(3) -0.058(3) -0.016(2) -0.006(2)
C48 0.146(4) 0.081(3) 0.066(2) -0.014(2) -0.018(3) 0.002(3)
C49 0.130(4) 0.074(2) 0.056(2) -0.0169(17) -0.009(2) -0.012(2)
C50 0.134(4) 0.063(2) 0.0541(19) -0.0202(16) 0.004(2) -0.019(2)
C51 0.124(3) 0.070(2) 0.063(2) -0.0229(17) 0.009(2) -0.038(2)
C52 0.103(3) 0.077(2) 0.079(2) -0.0329(19) 0.005(2) -0.029(2)
C53 0.123(4) 0.081(3) 0.089(3) -0.041(2) 0.000(3) -0.029(2)
C54 0.119(4) 0.097(3) 0.078(3) -0.036(2) -0.015(2) -0.019(3)
C55 0.113(3) 0.094(3) 0.083(3) -0.032(2) 0.014(2) -0.048(3)
C56 0.067(3) 0.091(3) 0.086(3) -0.028(2) -0.002(2) -0.029(2)
C57 0.074(3) 0.086(3) 0.084(3) -0.027(2) 0.000(2) -0.027(2)
C58 0.068(3) 0.096(3) 0.089(3) -0.024(3) -0.016(2) -0.021(2)
C59 0.077(3) 0.105(4) 0.102(4) -0.017(3) -0.028(3) -0.012(3)
C60 0.071(3) 0.113(4) 0.107(4) -0.023(4) -0.019(3) -0.004(3)
C61 0.068(3) 0.110(4) 0.094(3) -0.024(3) -0.008(3) -0.020(3)
C64 0.125(6) 0.116(5) 0.120(5) -0.043(4) 0.012(5) -0.050(5)
O6 0.086(2) 0.080(2) 0.080(2) -0.0248(18) 0.0075(19) -0.0290(18)
C56A 0.077(4) 0.090(4) 0.085(4) -0.032(3) 0.000(3) -0.033(3)
C57A 0.075(4) 0.086(3) 0.082(3) -0.031(3) -0.006(3) -0.029(3)
C58A 0.079(4) 0.094(4) 0.086(4) -0.029(3) -0.007(3) -0.030(3)
C59A 0.093(5) 0.104(5) 0.096(5) -0.040(4) -0.007(4) -0.044(4)
C60A 0.106(5) 0.110(5) 0.103(5) -0.042(5) -0.002(5) -0.046(5)
C61A 0.101(5) 0.100(5) 0.099(5) -0.038(4) -0.002(4) -0.048(4)
C64A 0.091(8) 0.123(8) 0.116(8) -0.029(7) -0.011(7) -0.004(7)
O6A 0.076(3) 0.096(3) 0.092(3) -0.034(3) -0.006(3) -0.022(3)
C62 0.087(3) 0.099(3) 0.087(3) -0.006(2) -0.022(2) -0.029(2)
C63 0.194(6) 0.102(4) 0.089(3) -0.035(3) -0.003(4) -0.069(4)
C65 0.170(5) 0.071(2) 0.072(2) -0.019(2) 0.018(3) -0.035(3)
C66 0.155(4) 0.068(2) 0.093(3) -0.029(2) 0.021(3) -0.038(3)
C67 0.123(3) 0.0538(18) 0.074(2) -0.0155(16) -0.018(2) -0.025(2)
C68 0.098(3) 0.073(2) 0.099(3) -0.030(2) -0.021(2) -0.033(2)
C69 0.079(2) 0.069(2) 0.102(3) -0.0290(19) -0.026(2) -0.0225(17)
C70 0.076(2) 0.0511(15) 0.0729(19) -0.0092(14) -0.0275(16) -0.0188(14)
C71 0.091(2) 0.0578(18) 0.074(2) -0.0098(15) -0.0146(18) -0.0293(17)
C72 0.098(3) 0.0616(19) 0.078(2) -0.0152(17) -0.003(2) -0.0277(18)
N5 0.0607(15) 0.0547(14) 0.103(2) -0.0394(15) -0.0031(14) -0.0150(12)
C73 0.070(2) 0.0567(17) 0.100(3) -0.0293(17) -0.0140(18) -0.0173(15)
C74 0.087(3) 0.058(2) 0.140(4) -0.023(2) -0.033(3) -0.0185(18)
C75 0.070(2) 0.065(2) 0.125(3) -0.051(2) 0.004(2) -0.0164(16)
C76 0.064(2) 0.074(2) 0.147(4) -0.055(3) 0.007(2) -0.0180(18)
C77 0.072(2) 0.0630(19) 0.105(3) -0.0391(19) -0.0088(19) -0.0204(16)
C78 0.070(2) 0.088(3) 0.105(3) -0.042(2) -0.001(2) -0.0303(19)
C79 0.072(2) 0.0589(18) 0.093(2) -0.0359(18) -0.0021(18) -0.0155(15)
C80 0.105(3) 0.089(3) 0.092(3) -0.041(2) 0.005(2) -0.036(2)
O4W 0.094(2) 0.162(4) 0.126(3) -0.023(3) -0.008(2) -0.057(2)
O3W 0.182(4) 0.120(3) 0.122(3) -0.060(3) -0.052(3) 0.040(3)
O7 0.0598(13) 0.146(3) 0.0609(13) 0.0043(15) -0.0194(11) -0.0548(15)
O8 0.0650(13) 0.0991(17) 0.0781(15) -0.0459(13) -0.0044(11) -0.0382(12)
O9 0.1019(18) 0.0405(10) 0.1082(19) -0.0196(11) -0.0545(16) -0.0083(11)
O10 0.0743(17) 0.116(2) 0.116(2) -0.058(2) -0.0450(16) 0.0213(16)
O11 0.0529(18) 0.0440(17) 0.055(2) -0.0083(15) -0.0067(15) -0.0215(15)
N6 0.0427(11) 0.0506(12) 0.0798(16) -0.0225(11) -0.0079(11) -0.0182(9)
N7 0.0394(10) 0.0557(13) 0.0724(15) -0.0264(11) -0.0024(10) -0.0176(9)
N8 0.0468(11) 0.0363(10) 0.0602(13) -0.0136(9) -0.0171(10) -0.0083(8)
N9 0.0553(12) 0.0389(10) 0.0605(13) -0.0174(9) -0.0127(10) -0.0111(9)
C14T 0.197(5) 0.068(2) 0.071(2) -0.0252(19) -0.035(3) -0.033(3)
C81 0.0501(14) 0.0437(13) 0.083(2) -0.0184(13) -0.0170(13) -0.0157(11)
C82 0.0567(17) 0.0650(18) 0.108(3) -0.0269(18) -0.0228(17) -0.0260(14)
C83 0.0474(15) 0.077(2) 0.110(3) -0.037(2) -0.0020(16) -0.0291(15)
C84 0.0441(14) 0.0555(16) 0.093(2) -0.0245(15) -0.0031(14) -0.0211(12)
C85 0.0502(15) 0.0707(19) 0.090(2) -0.0278(17) 0.0072(15) -0.0318(14)
C86 0.0432(14) 0.0764(19) 0.085(2) -0.0365(17) 0.0044(14) -0.0267(14)
C87 0.0451(15) 0.089(2) 0.108(3) -0.050(2) 0.0128(16) -0.0262(16)
C88 0.0456(15) 0.0712(19) 0.103(3) -0.0479(19) 0.0013(15) -0.0123(14)
C89 0.0422(13) 0.0601(16) 0.0708(18) -0.0295(14) -0.0067(12) -0.0141(11)
C90 0.0470(13) 0.0502(14) 0.0713(17) -0.0271(13) -0.0091(12) -0.0143(11)
C91 0.0435(12) 0.0400(12) 0.0676(16) -0.0181(11) -0.0173(11) -0.0086(10)
C92 0.0510(14) 0.0380(12) 0.083(2) -0.0155(13) -0.0247(14) -0.0074(11)
C93 0.0710(18) 0.0439(13) 0.0666(17) -0.0078(12) -0.0268(15) -0.0172(12)
C94 0.0588(15) 0.0419(13) 0.0583(15) -0.0088(11) -0.0188(12) -0.0163(11)
C95 0.0736(19) 0.0494(15) 0.0637(17) -0.0186(13) -0.0030(14) -0.0228(14)
C96 0.0707(18) 0.0422(13) 0.0597(16) -0.0153(12) -0.0116(14) -0.0146(12)
C97 0.094(2) 0.0525(16) 0.0611(18) -0.0139(14) -0.0171(17) -0.0186(16)
C98 0.083(2) 0.0536(16) 0.073(2) -0.0249(15) -0.0233(17) -0.0155(15)
C99 0.0602(16) 0.0415(13) 0.0696(18) -0.0213(12) -0.0160(13) -0.0105(11)
C100 0.0545(15) 0.0428(13) 0.0748(18) -0.0212(13) -0.0175(13) -0.0128(11)
C101 0.077(2) 0.075(2) 0.079(2) -0.0194(18) -0.0027(18) -0.0361(18)
C102 0.071(2) 0.102(3) 0.120(3) -0.045(3) 0.022(2) -0.054(2)
C103 0.0624(18) 0.0584(17) 0.098(3) -0.0426(17) -0.0096(17) -0.0141(14)
C104 0.142(4) 0.068(2) 0.068(2) -0.0181(17) 0.008(2) -0.052(2)
C105 0.0566(17) 0.0653(19) 0.104(3) -0.0388(19) 0.0002(17) -0.0175(15)
C106 0.079(2) 0.0524(16) 0.094(2) -0.0277(16) -0.0278(19) -0.0199(15)
C107 0.0491(14) 0.0606(15) 0.0568(15) -0.0217(12) -0.0072(11) -0.0241(12)
C108 0.0480(14) 0.0667(17) 0.0595(16) -0.0224(13) 0.0008(12) -0.0252(13)
C109 0.0578(16) 0.080(2) 0.0536(16) -0.0141(14) -0.0063(13) -0.0324(15)
C110 0.0537(16) 0.102(2) 0.0577(17) -0.0093(16) -0.0118(13) -0.0405(17)
C111 0.0551(16) 0.115(3) 0.0559(17) -0.0076(17) -0.0085(13) -0.0478(18)
C112 0.0571(16) 0.085(2) 0.0539(16) -0.0115(14) -0.0114(13) -0.0368(15)
C113 0.0669(19) 0.096(2) 0.0575(17) -0.0067(16) -0.0171(15) -0.0388(18)
C114 0.0651(18) 0.074(2) 0.0702(19) -0.0229(16) -0.0210(15) -0.0233(15)
C115 0.0583(17) 0.094(2) 0.086(2) -0.056(2) 0.0043(16) -0.0374(16)
C116 0.0508(16) 0.103(3) 0.083(2) -0.060(2) 0.0029(15) -0.0276(16)
C117 0.0501(16) 0.104(3) 0.117(3) -0.071(2) 0.0040(18) -0.0271(17)
C118 0.061(2) 0.110(3) 0.156(4) -0.079(3) 0.014(3) -0.042(2)
C119 0.078(2) 0.109(3) 0.146(4) -0.079(3) 0.036(3) -0.062(2)
C120 0.087(2) 0.088(2) 0.101(3) -0.057(2) 0.016(2) -0.052(2)
C121 0.0528(17) 0.124(3) 0.068(2) -0.047(2) 0.0013(15) -0.0270(19)
C122 0.048(3) 0.061(3) 0.053(3) -0.007(2) -0.003(2) -0.021(2)
C123 0.046(4) 0.056(5) 0.058(4) -0.010(3) -0.007(3) -0.027(3)
C124 0.068(3) 0.045(3) 0.066(3) -0.002(2) -0.015(3) -0.022(3)
C125 0.082(5) 0.057(4) 0.080(4) 0.002(3) -0.022(4) -0.025(3)
C126 0.079(4) 0.069(4) 0.066(4) 0.003(3) -0.020(4) -0.025(3)
C127 0.068(3) 0.068(3) 0.058(3) -0.004(3) -0.012(3) -0.024(3)
O12 0.0542(19) 0.0417(17) 0.072(2) -0.0149(16) -0.0226(17) -0.0071(14)
C143 0.061(4) 0.072(4) 0.109(6) -0.021(4) -0.030(4) -0.017(3)
C23A 0.054(5) 0.061(7) 0.059(5) -0.006(4) -0.015(3) -0.033(4)
C24A 0.062(3) 0.044(3) 0.070(4) -0.004(3) -0.011(3) -0.019(3)
C25A 0.062(3) 0.065(4) 0.072(4) -0.012(3) -0.013(3) -0.033(3)
C26A 0.056(3) 0.069(4) 0.079(4) -0.007(3) -0.015(3) -0.023(3)
C27A 0.047(3) 0.066(4) 0.066(4) -0.017(3) 0.001(3) -0.019(3)
C28A 0.055(3) 0.057(3) 0.060(3) -0.012(3) -0.005(3) -0.022(3)
O12A 0.058(2) 0.051(2) 0.074(3) -0.010(2) -0.019(2) -0.0145(18)
C43A 0.080(6) 0.066(5) 0.081(6) 0.008(5) -0.034(5) -0.010(4)
C128 0.078(2) 0.0553(18) 0.104(3) 0.0090(18) -0.030(2) -0.0267(16)
C129 0.084(2) 0.0486(15) 0.088(2) -0.0115(15) -0.0327(19) -0.0207(15)
C130 0.093(2) 0.0452(15) 0.088(2) -0.0173(15) -0.039(2) -0.0168(15)
C131 0.135(4) 0.0602(19) 0.076(2) -0.0266(17) -0.024(2) -0.033(2)
C132 0.127(4) 0.091(3) 0.090(3) -0.046(2) 0.000(3) -0.050(3)
C133 0.089(3) 0.091(3) 0.100(3) -0.046(2) -0.011(2) -0.031(2)
C134 0.084(2) 0.073(2) 0.089(3) -0.0220(19) -0.028(2) -0.0221(18)
C136 0.062(3) 0.075(4) 0.056(3) -0.010(3) -0.014(3) -0.017(3)
C137 0.057(4) 0.065(4) 0.050(3) -0.011(2) -0.006(3) -0.036(4)
C138 0.070(3) 0.048(3) 0.061(3) 0.002(2) -0.014(3) -0.021(2)
C139 0.080(4) 0.065(4) 0.082(4) 0.006(3) -0.017(3) -0.036(3)
C140 0.077(5) 0.096(5) 0.066(4) 0.000(4) 0.001(3) -0.037(4)
C141 0.074(4) 0.098(5) 0.053(3) -0.020(3) -0.005(3) -0.016(4)
C144 0.056(3) 0.063(3) 0.071(4) -0.017(3) -0.012(3) -0.020(3)
C17A 0.062(5) 0.064(4) 0.062(4) -0.023(3) -0.001(4) -0.036(4)
C18A 0.072(4) 0.046(3) 0.055(3) -0.013(2) -0.015(3) -0.008(3)
C19A 0.082(4) 0.044(3) 0.063(4) -0.012(3) -0.019(3) -0.019(3)
C20A 0.075(4) 0.055(3) 0.050(3) -0.013(3) -0.006(3) -0.026(3)
C21A 0.064(3) 0.047(3) 0.055(3) -0.015(2) -0.007(3) -0.014(3)
C22A 0.066(3) 0.042(3) 0.052(3) -0.009(2) -0.009(3) -0.014(2)
O11A 0.071(3) 0.062(3) 0.075(3) -0.016(2) -0.022(3) -0.016(3)
C44A 0.060(5) 0.101(7) 0.088(7) -0.003(6) -0.008(4) -0.024(5)
O1Y 0.068(3) 0.143(6) 0.156(6) -0.052(5) -0.039(4) -0.014(3)
C142 0.139(4) 0.082(2) 0.090(3) -0.038(2) 0.018(3) -0.068(3)
C145 0.116(3) 0.0545(19) 0.172(4) -0.045(2) -0.092(3) 0.0046(19)
C146 0.105(3) 0.067(2) 0.134(4) -0.037(2) -0.069(3) 0.004(2)
C147 0.0640(19) 0.072(2) 0.091(2) -0.0399(19) -0.0277(18) 0.0052(16)
C148 0.080(2) 0.0605(18) 0.075(2) -0.0212(16) -0.0269(18) -0.0042(16)
C149 0.0628(17) 0.0522(15) 0.0696(18) -0.0190(14) -0.0134(14) -0.0154(13)
C150 0.0529(14) 0.0387(12) 0.0710(17) -0.0232(12) -0.0134(13) -0.0086(11)
C151 0.0566(16) 0.0460(14) 0.080(2) -0.0194(14) -0.0105(14) -0.0126(12)
C152 0.0517(16) 0.0699(19) 0.097(3) -0.0366(19) -0.0150(16) -0.0092(14)
N10 0.0625(16) 0.0645(16) 0.134(3) -0.0328(17) -0.0580(18) 0.0002(13)
C153 0.081(2) 0.070(2) 0.130(4) -0.027(2) -0.052(2) -0.0031(18)
C154 0.113(4) 0.080(3) 0.165(5) -0.056(3) -0.059(4) -0.007(3)
C155 0.073(3) 0.101(3) 0.204(6) -0.063(4) -0.058(3) -0.006(2)
C156 0.061(2) 0.139(5) 0.216(7) -0.077(5) -0.011(3) -0.037(3)
C157 0.146(4) 0.080(3) 0.166(5) -0.036(3) -0.110(4) 0.006(3)
C158 0.162(6) 0.094(3) 0.112(4) -0.011(3) -0.066(4) -0.031(4)
C159 0.068(2) 0.077(2) 0.132(3) -0.034(2) -0.046(2) -0.0089(17)
C160 0.077(2) 0.074(2) 0.157(4) -0.050(3) -0.052(3) -0.0024(19)

loop_
_atom_type_symbol
_atom_type_description
_atom_type_scat_dispersion_real
_atom_type_scat_dispersion_imag
_atom_type_scat_source
C C 0.0181 0.0091 'International Tables Vol C Tables 4.2.6.8 and 6.1.1.4'
H H 0.0000 0.0000 'International Tables Vol C Tables 4.2.6.8 and 6.1.1.4'
N N 0.0311 0.0180 'International Tables Vol C Tables 4.2.6.8 and 6.1.1.4'
O O 0.0492 0.0322 'International Tables Vol C Tables 4.2.6.8 and 6.1.1.4'
Cl Cl 0.3639 0.7018 'International Tables Vol C Tables 4.2.6.8 and 6.1.1.4'
F F 0.0727 0.0534 'International Tables Vol C Tables 4.2.6.8 and 6.1.1.4'

loop_
_geom_angle_atom_site_label_1
_geom_angle_atom_site_label_2
_geom_angle_atom_site_label_3
_geom_angle
Cl2X C1X Cl1X 96.9(7)
Cl2X C1X H1X1 112.4
Cl1X C1X H1X1 112.4
Cl2X C1X H1X2 112.4
Cl1X C1X H1X2 112.4
H1X1 C1X H1X2 109.9
Cl2Y C1Y Cl1Y 90.7(8)
Cl2Y C1Y H1Y1 113.5
Cl1Y C1Y H1Y1 113.5
Cl2Y C1Y H1Y2 113.5
Cl1Y C1Y H1Y2 113.5
H1Y1 C1Y H1Y2 110.8
C30 O1 C33 116.6(3)
C35 O2 C34 113.9(2)
C50 O3 C65 111.7(3)
C67 O4 C66 117.8(4)
C43 O5 C63 114.2(4)
C4 N1 C1 110.2(3)
C4 N1 H1N 124.9
C1 N1 H1N 124.9
C9 N2 C6 110.6(3)
C9 N2 H2N 124.7
C6 N2 H2N 124.7
C14 N3 C11 110.7(3)
C14 N3 H3N 124.6
C11 N3 H3N 124.6
C19 N4 C16 110.7(2)
C19 N4 H4N 124.7
C16 N4 H4N 124.7
C2 C1 N1 106.7(3)
C2 C1 C20 130.4(3)
N1 C1 C20 122.4(3)
C1 C2 C3 108.4(3)
C1 C2 H2 125.8
C3 C2 H2 125.8
C4 C3 C2 107.4(3)
C4 C3 H3 126.3
C2 C3 H3 126.3
N1 C4 C3 107.2(3)
N1 C4 C5 121.9(3)
C3 C4 C5 130.7(3)
C4 C5 C6 110.2(3)
C4 C5 C23 108.6(3)
C6 C5 C23 109.5(3)
C4 C5 C27 113.3(3)
C6 C5 C27 107.6(3)
C23 C5 C27 107.6(3)
C7 C6 N2 107.9(4)
C7 C6 C5 131.1(4)
N2 C6 C5 120.8(3)
C6 C7 C8 107.0(4)
C6 C7 H7 126.5
C8 C7 H7 126.5
C9 C8 C7 109.2(3)
C9 C8 H8 125.4
C7 C8 H8 125.4
N2 C9 C8 105.4(4)
N2 C9 C10 122.1(3)
C8 C9 C10 132.1(3)
C9 C10 C11 113.8(3)
C9 C10 C24 109.2(4)
C11 C10 C24 108.4(4)
C9 C10 C25 109.0(3)
C11 C10 C25 108.6(4)
C24 C10 C25 107.7(3)
C12 C11 N3 106.3(4)
C12 C11 C10 131.9(3)
N3 C11 C10 121.6(3)
C11 C12 C13 108.5(3)
C11 C12 H12 125.7
C13 C12 H12 125.7
C14 C13 C12 107.7(4)
C14 C13 H13 126.1
C12 C13 H13 126.1
N3 C14 C13 106.7(4)
N3 C14 C15 122.2(3)
C13 C14 C15 131.1(4)
C14 C15 C16 111.2(3)
C14 C15 C26 109.6(3)
C16 C15 C26 108.5(3)
C14 C15 C70 111.5(3)
C16 C15 C70 108.9(3)
C26 C15 C70 107.0(3)
C17 C16 N4 107.1(3)
C17 C16 C15 131.7(3)
N4 C16 C15 121.1(3)
C16 C17 C18 107.6(3)
C16 C17 H17 126.2
C18 C17 H17 126.2
C19 C18 C17 107.5(3)
C19 C18 H18 126.2
C17 C18 H18 126.2
N4 C19 C18 107.0(3)
N4 C19 C20 122.2(3)
C18 C19 C20 130.2(3)
C1 C20 C19 114.6(3)
C1 C20 C21 109.2(3)
C19 C20 C21 109.1(3)
C1 C20 C22 108.8(3)
C19 C20 C22 106.6(3)
C21 C20 C22 108.3(3)
C20 C21 H21A 109.5
C20 C21 H21B 109.5
H21A C21 H21B 109.5
C20 C21 H21C 109.5
H21A C21 H21C 109.5
H21B C21 H21C 109.5
C20 C22 H22A 109.5
C20 C22 H22B 109.5
H22A C22 H22B 109.5
C20 C22 H22C 109.5
H22A C22 H22C 109.5
H22B C22 H22C 109.5
C5 C23 H23A 109.5
C5 C23 H23B 109.5
H23A C23 H23B 109.5
C5 C23 H23C 109.5
H23A C23 H23C 109.5
H23B C23 H23C 109.5
C10 C24 H24A 109.5
C10 C24 H24B 109.5
H24A C24 H24B 109.5
C10 C24 H24C 109.5
H24A C24 H24C 109.5
H24B C24 H24C 109.5
C10 C25 H25A 109.5
C10 C25 H25B 109.5
H25A C25 H25B 109.5
C10 C25 H25C 109.5
H25A C25 H25C 109.5
H25B C25 H25C 109.5
C15 C26 H26A 109.5
C15 C26 H26B 109.5
H26A C26 H26B 109.5
C15 C26 H26C 109.5
H26A C26 H26C 109.5
H26B C26 H26C 109.5
C28 C27 C32 117.2(3)
C28 C27 C5 124.2(3)
C32 C27 C5 118.6(3)
C27 C28 C29 121.3(3)
C27 C28 H28 119.4
C29 C28 H28 119.4
C30 C29 C28 120.4(3)
C30 C29 H29 119.8
C28 C29 H29 119.8
C31 C30 O1 124.0(3)
C31 C30 C29 119.4(3)
O1 C30 C29 116.5(3)
C30 C31 C32 119.5(4)
C30 C31 H31 120.3
C32 C31 H31 120.3
C31 C32 C27 122.3(3)
C31 C32 H32 118.9
C27 C32 H32 118.9
O1 C33 C34 108.9(3)
O1 C33 H33A 109.9
C34 C33 H33A 109.9
O1 C33 H33B 109.9
C34 C33 H33B 109.9
H33A C33 H33B 108.3
O2 C34 C33 108.9(3)
O2 C34 H34A 109.9
C33 C34 H34A 109.9
O2 C34 H34B 109.9
C33 C34 H34B 109.9
H34A C34 H34B 108.3
C36 C35 C40 122.8(3)
C36 C35 O2 117.7(3)
C40 C35 O2 119.4(3)
C35 C36 C37 117.7(4)
C35 C36 C41 122.4(3)
C37 C36 C41 119.7(4)
C38 C37 C36 121.1(4)
C38 C37 H37 119.4
C36 C37 H37 119.4
C37 C38 C39 120.2(4)
C37 C38 H38 119.9
C39 C38 H38 119.9
C40 C39 C38 120.4(4)
C40 C39 H39 119.8
C38 C39 H39 119.8
C35 C40 C39 117.8(4)
C35 C40 C62 121.4(4)
C39 C40 C62 120.7(4)
C42 C41 C36 111.5(3)
C42 C41 H41A 109.3
C36 C41 H41A 109.3
C42 C41 H41B 109.3
C36 C41 H41B 109.3
H41A C41 H41B 108.0
C47 C42 C43 118.1(5)
C47 C42 C41 121.6(5)
C43 C42 C41 120.1(4)
O5 C43 C44 120.3(5)
O5 C43 C42 118.3(4)
C44 C43 C42 121.3(5)
C43 C44 C45 118.3(6)
C43 C44 C48 118.7(5)
C45 C44 C48 122.9(5)
C46 C45 C44 121.0(5)
C46 C45 H45 119.5
C44 C45 H45 119.5
C45 C46 C47 121.0(6)
C45 C46 H46 119.5
C47 C46 H46 119.5
C42 C47 C46 120.1(6)
C42 C47 H47 120.0
C46 C47 H47 120.0
C49 C48 C44 109.6(4)
C49 C48 H48A 109.7
C44 C48 H48A 109.7
C49 C48 H48B 109.7
C44 C48 H48B 109.7
H48A C48 H48B 108.2
C54 C49 C50 118.1(5)
C54 C49 C48 121.2(6)
C50 C49 C48 120.6(5)
C49 C50 O3 119.8(4)
C49 C50 C51 122.1(4)
O3 C50 C51 118.0(5)
C52 C51 C50 117.7(5)
C52 C51 C55 120.6(5)
C50 C51 C55 121.6(4)
C53 C52 C51 120.9(5)
C53 C52 H52 119.6
C51 C52 H52 119.6
C52 C53 C54 120.4(5)
C52 C53 H53 119.8
C54 C53 H53 119.8
C49 C54 C53 120.7(6)
C49 C54 H54 119.6
C53 C54 H54 119.6
C56 C55 C51 105.7(4)
C51 C55 C56A 118.5(6)
C61 C56 C57 116.8(8)
C61 C56 C55 119.1(6)
C57 C56 C55 124.1(8)
C58 C57 C56 124.1(13)
C58 C57 O6 117.6(8)
C56 C57 O6 118.0(8)
C57 C58 C59 116.9(8)
C57 C58 C62 121.2(8)
C59 C58 C62 121.9(6)
C60 C59 C58 121.6(8)
C60 C59 H59 119.2
C58 C59 H59 119.2
C59 C60 C61 120.8(9)
C59 C60 H60 119.6
C61 C60 H60 119.6
C56 C61 C60 119.4(7)
C56 C61 H61 120.3
C60 C61 H61 120.3
O6 C64 H64A 109.5
O6 C64 H64B 109.5
H64A C64 H64B 109.5
O6 C64 H64C 109.5
H64A C64 H64C 109.5
H64B C64 H64C 109.5
C57 O6 C64 114.9(7)
C61A C56A C57A 117.0(11)
C61A C56A C55 121.3(9)
C57A C56A C55 119.1(9)
C58A C57A C56A 123.2(15)
C58A C57A O6A 119.7(11)
C56A C57A O6A 116.8(11)
C57A C58A C59A 118.0(11)
C57A C58A C62 118.0(9)
C59A C58A C62 123.0(9)
C60A C59A C58A 121.5(11)
C60A C59A H59A 119.2
C58A C59A H59A 119.2
C59A C60A C61A 119.9(12)
C59A C60A H60A 120.0
C61A C60A H60A 120.0
C56A C61A C60A 120.3(10)
C56A C61A H61A 119.9
C60A C61A H61A 119.9
O6A C64A H64D 109.5
O6A C64A H64E 109.5
H64D C64A H64E 109.5
O6A C64A H64F 109.5
H64D C64A H64F 109.5
H64E C64A H64F 109.5
C57A O6A C64A 115.0(14)
C58 C62 C40 106.1(4)
C40 C62 C58A 114.0(6)
O5 C63 H63A 109.5
O5 C63 H63B 109.5
H63A C63 H63B 109.5
O5 C63 H63C 109.5
H63A C63 H63C 109.5
H63B C63 H63C 109.5
O3 C65 C66 106.9(4)
O3 C65 H65A 110.3
C66 C65 H65A 110.3
O3 C65 H65B 110.3
C66 C65 H65B 110.3
H65A C65 H65B 108.6
O4 C66 C65 107.5(5)
O4 C66 H66A 110.2
C65 C66 H66A 110.2
O4 C66 H66B 110.2
C65 C66 H66B 110.2
H66A C66 H66B 108.5
O4 C67 C68 116.6(4)
O4 C67 C72 123.7(4)
C68 C67 C72 119.8(4)
C67 C68 C69 120.9(4)
C67 C68 H68 119.5
C69 C68 H68 119.5
C68 C69 C70 120.4(4)
C68 C69 H69 119.8
C70 C69 H69 119.8
C71 C70 C69 117.9(3)
C71 C70 C15 120.2(3)
C69 C70 C15 121.8(3)
C70 C71 C72 122.3(4)
C70 C71 H71 118.8
C72 C71 H71 118.8
C71 C72 C67 118.6(4)
C71 C72 H72 120.7
C67 C72 H72 120.7
C73 N5 C75 112.1(3)
C73 N5 C79 106.9(3)
C75 N5 C79 110.7(3)
C73 N5 C77 110.5(3)
C75 N5 C77 105.9(3)
C79 N5 C77 110.7(3)
C74 C73 N5 115.1(3)
C74 C73 H73A 108.5
N5 C73 H73A 108.5
C74 C73 H73B 108.5
N5 C73 H73B 108.5
H73A C73 H73B 107.5
C73 C74 H74A 109.5
C73 C74 H74B 109.5
H74A C74 H74B 109.5
C73 C74 H74C 109.5
H74A C74 H74C 109.5
H74B C74 H74C 109.5
C76 C75 N5 115.1(3)
C76 C75 H75A 108.5
N5 C75 H75A 108.5
C76 C75 H75B 108.5
N5 C75 H75B 108.5
H75A C75 H75B 107.5
C75 C76 H76A 109.5
C75 C76 H76B 109.5
H76A C76 H76B 109.5
C75 C76 H76C 109.5
H76A C76 H76C 109.5
H76B C76 H76C 109.5
C78 C77 N5 115.2(3)
C78 C77 H77A 108.5
N5 C77 H77A 108.5
C78 C77 H77B 108.5
N5 C77 H77B 108.5
H77A C77 H77B 107.5
C77 C78 H78A 109.5
C77 C78 H78B 109.5
H78A C78 H78B 109.5
C77 C78 H78C 109.5
H78A C78 H78C 109.5
H78B C78 H78C 109.5
C80 C79 N5 114.6(3)
C80 C79 H79A 108.6
N5 C79 H79A 108.6
C80 C79 H79B 108.6
N5 C79 H79B 108.6
H79A C79 H79B 107.6
C79 C80 H80A 109.5
C79 C80 H80B 109.5
H80A C80 H80B 109.5
C79 C80 H80C 109.5
H80A C80 H80C 109.5
H80B C80 H80C 109.5
C110 O7 C113 117.3(3)
C115 O8 C114 112.1(2)
C130 O9 C145 113.2(3)
C147 O10 C146 118.5(4)
C144 O11 C137 115.5(3)
C81 N6 C84 110.4(2)
C81 N6 H6N 124.8
C84 N6 H6N 124.8
C86 N7 C89 110.4(2)
C86 N7 H7N 124.8
C89 N7 H7N 124.8
C94 N8 C91 110.6(2)
C94 N8 H8N 124.7
C91 N8 H8N 124.7
C96 N9 C99 110.3(3)
C96 N9 H9N 124.9
C99 N9 H9N 124.9
C131 C14T C136 103.8(3)
C131 C14T C18A 113.5(3)
N6 C81 C82 106.8(3)
N6 C81 C100 122.4(2)
C82 C81 C100 130.9(3)
C81 C82 C83 107.9(3)
C81 C82 H82 126.0
C83 C82 H82 126.0
C84 C83 C82 108.2(3)
C84 C83 H83 125.9
C82 C83 H83 125.9
N6 C84 C83 106.7(3)
N6 C84 C85 122.0(3)
C83 C84 C85 131.2(3)
C84 C85 C86 112.6(3)
C84 C85 C101 109.3(3)
C86 C85 C101 109.1(3)
C84 C85 C102 108.5(3)
C86 C85 C102 108.5(3)
C101 C85 C102 108.7(4)
C87 C86 N7 106.9(3)
C87 C86 C85 130.8(3)
N7 C86 C85 121.9(3)
C86 C87 C88 107.7(3)
C86 C87 H87 126.1
C88 C87 H87 126.1
C89 C88 C87 107.7(3)
C89 C88 H88 126.1
C87 C88 H88 126.1
C88 C89 N7 107.2(3)
C88 C89 C90 131.1(3)
N7 C89 C90 121.6(2)
C91 C90 C89 111.1(2)
C91 C90 C107 110.1(2)
C89 C90 C107 110.1(2)
C91 C90 C103 109.0(3)
C89 C90 C103 109.1(2)
C107 C90 C103 107.3(2)
C92 C91 N8 106.4(3)
C92 C91 C90 131.6(3)
N8 C91 C90 121.8(2)
C91 C92 C93 108.3(2)
C91 C92 H92 125.8
C93 C92 H92 125.8
C94 C93 C92 107.5(3)
C94 C93 H93 126.2
C92 C93 H93 126.2
N8 C94 C93 107.1(3)
N8 C94 C95 121.9(2)
C93 C94 C95 130.8(3)
C96 C95 C94 113.0(3)
C96 C95 C105 108.8(3)
C94 C95 C105 108.3(3)
C96 C95 C104 108.9(3)
C94 C95 C104 108.6(3)
C105 C95 C104 109.2(3)
C97 C96 N9 107.8(3)
C97 C96 C95 129.3(3)
N9 C96 C95 122.6(3)
C96 C97 C98 107.4(3)
C96 C97 H97 126.3
C98 C97 H97 126.3
C99 C98 C97 107.7(3)
C99 C98 H98 126.2
C97 C98 H98 126.2
C98 C99 N9 106.8(3)
C98 C99 C100 131.1(3)
N9 C99 C100 122.1(3)
C81 C100 C99 110.7(2)
C81 C100 C106 109.1(3)
C99 C100 C106 108.6(3)
C81 C100 C150 111.5(3)
C99 C100 C150 110.3(2)
C106 C100 C150 106.5(2)
C85 C101 H10A 109.5
C85 C101 H10B 109.5
H10A C101 H10B 109.5
C85 C101 H10C 109.5
H10A C101 H10C 109.5
H10B C101 H10C 109.5
C85 C102 H10D 109.5
C85 C102 H10E 109.5
H10D C102 H10E 109.5
C85 C102 H10F 109.5
H10D C102 H10F 109.5
H10E C102 H10F 109.5
C90 C103 H10G 109.5
C90 C103 H10H 109.5
H10G C103 H10H 109.5
C90 C103 H10I 109.5
H10G C103 H10I 109.5
H10H C103 H10I 109.5
C95 C104 H10J 109.5
C95 C104 H10K 109.5
H10J C104 H10K 109.5
C95 C104 H10L 109.5
H10J C104 H10L 109.5
H10K C104 H10L 109.5
C95 C105 H10M 109.5
C95 C105 H10N 109.5
H10M C105 H10N 109.5
C95 C105 H10O 109.5
H10M C105 H10O 109.5
H10N C105 H10O 109.5
C100 C106 H10P 109.5
C100 C106 H10Q 109.5
H10P C106 H10Q 109.5
C100 C106 H10R 109.5
H10P C106 H10R 109.5
H10Q C106 H10R 109.5
C108 C107 C112 118.1(3)
C108 C107 C90 121.1(3)
C112 C107 C90 120.7(3)
C107 C108 C109 121.8(3)
C107 C108 H108 119.1
C109 C108 H108 119.1
C110 C109 C108 119.5(3)
C110 C109 H109 120.2
C108 C109 H109 120.2
O7 C110 C111 115.7(3)
O7 C110 C109 125.0(3)
C111 C110 C109 119.4(3)
C110 C111 C112 120.8(3)
C110 C111 H111 119.6
C112 C111 H111 119.6
C111 C112 C107 120.3(3)
C111 C112 H112 119.8
C107 C112 H112 119.8
O7 C113 C114 107.2(3)
O7 C113 H11A 110.3
C114 C113 H11A 110.3
O7 C113 H11B 110.3
C114 C113 H11B 110.3
H11A C113 H11B 108.5
O8 C114 C113 108.7(3)
O8 C114 H11C 110.0
C113 C114 H11C 110.0
O8 C114 H11D 110.0
C113 C114 H11D 110.0
H11C C114 H11D 108.3
C116 C115 C120 122.6(4)
C116 C115 O8 119.4(3)
C120 C115 O8 118.0(4)
C115 C116 C117 119.4(4)
C115 C116 C121 121.0(3)
C117 C116 C121 119.6(4)
C118 C117 C116 119.3(5)
C118 C117 H117 120.3
C116 C117 H117 120.3
C117 C118 C119 120.9(4)
C117 C118 H118 119.6
C119 C118 H118 119.6
C118 C119 C120 121.2(4)
C118 C119 H119 119.4
C120 C119 H119 119.4
C115 C120 C119 116.4(5)
C115 C120 C142 122.9(4)
C119 C120 C142 120.6(4)
C122 C121 C116 109.5(3)
C116 C121 C28A 113.4(3)
C121 C122 C127 120.8(6)
C121 C122 C123 121.6(7)
C127 C122 C123 117.5(7)
C124 C123 C122 124.0(8)
C124 C123 O12 118.0(10)
C122 C123 O12 118.0(10)
C125 C124 C123 118.7(8)
C125 C124 C128 118.8(6)
C123 C124 C128 122.2(6)
C124 C125 C126 118.8(7)
C124 C125 H125 120.6
C126 C125 H125 120.6
C127 C126 C125 121.4(7)
C127 C126 H126 119.3
C125 C126 H126 119.3
C122 C127 C126 119.6(7)
C122 C127 H127 120.2
C126 C127 H127 120.2
C143 O12 C123 117.4(5)
O12 C143 H14A 109.5
O12 C143 H14B 109.5
H14A C143 H14B 109.5
O12 C143 H14C 109.5
H14A C143 H14C 109.5
H14B C143 H14C 109.5
C28A C23A C24A 125.9(10)
C28A C23A O12A 117.2(11)
C24A C23A O12A 116.9(11)
C128 C24A C25A 124.8(6)
C128 C24A C23A 119.0(8)
C25A C24A C23A 116.2(8)
C26A C25A C24A 120.9(7)
C26A C25A H25D 119.5
C24A C25A H25D 119.5
C25A C26A C27A 121.5(7)
C25A C26A H26D 119.3
C27A C26A H26D 119.3
C26A C27A C28A 120.0(7)
C26A C27A H27A 120.0
C28A C27A H27A 120.0
C23A C28A C27A 115.5(8)
C23A C28A C121 127.2(7)
C27A C28A C121 115.9(6)
C23A O12A C43A 112.0(5)
O12A C43A H43A 109.5
O12A C43A H43B 109.5
H43A C43A H43B 109.5
O12A C43A H43C 109.5
H43A C43A H43C 109.5
H43B C43A H43C 109.5
C24A C128 C129 112.4(3)
C129 C128 C124 107.7(3)
C130 C129 C134 117.0(4)
C130 C129 C128 121.3(4)
C134 C129 C128 121.6(4)
C129 C130 O9 119.4(4)
C129 C130 C131 122.3(4)
O9 C130 C131 118.2(4)
C130 C131 C132 117.6(4)
C130 C131 C14T 121.7(5)
C132 C131 C14T 120.6(5)
C133 C132 C131 121.0(5)
C133 C132 H132 119.5
C131 C132 H132 119.5
C134 C133 C132 120.0(5)
C134 C133 H133 120.0
C132 C133 H133 120.0
C133 C134 C129 122.0(4)
C133 C134 H134 119.0
C129 C134 H134 119.0
C137 C136 C141 118.1(6)
C137 C136 C14T 116.9(5)
C141 C136 C14T 124.9(6)
C138 C137 C136 124.3(6)
C138 C137 O11 119.6(6)
C136 C137 O11 115.9(6)
C137 C138 C139 119.8(6)
C137 C138 C142 122.9(5)
C139 C138 C142 117.1(5)
C140 C139 C138 118.1(7)
C140 C139 H139 120.9
C138 C139 H139 120.9
C139 C140 C141 122.4(8)
C139 C140 H140 118.8
C141 C140 H140 118.8
C140 C141 C136 117.2(8)
C140 C141 H141 121.4
C136 C141 H141 121.4
O11 C144 H14D 109.5
O11 C144 H14E 109.5
H14D C144 H14E 109.5
O11 C144 H14F 109.5
H14D C144 H14F 109.5
H14E C144 H14F 109.5
C18A C17A O11A 121.5(8)
C18A C17A C22A 123.4(6)
O11A C17A C22A 114.8(7)
C17A C18A C19A 118.5(6)
C17A C18A C14T 111.8(6)
C19A C18A C14T 129.7(6)
C18A C19A C20A 121.8(6)
C18A C19A H19A 119.1
C20A C19A H19A 119.1
C21A C20A C19A 118.5(7)
C20A C21A C22A 121.4(6)
C20A C21A H21D 119.3
C22A C21A H21D 119.3
C21A C22A C17A 116.3(5)
C21A C22A C142 129.7(5)
C17A C22A C142 113.4(5)
C17A O11A C44A 114.6(5)
O11A C44A H44A 109.5
O11A C44A H44B 109.5
H44A C44A H44B 109.5
O11A C44A H44C 109.5
H44A C44A H44C 109.5
H44B C44A H44C 109.5
C120 C142 C138 101.3(3)
C120 C142 C22A 114.9(3)
O9 C145 C146 108.7(3)
O9 C145 H14G 109.9
C146 C145 H14G 109.9
O9 C145 H14H 109.9
C146 C145 H14H 109.9
H14G C145 H14H 108.3
O10 C146 C145 107.7(5)
O10 C146 H14I 110.2
C145 C146 H14I 110.2
O10 C146 H14K 110.2
C145 C146 H14K 110.2
H14I C146 H14K 108.5
O10 C147 C148 125.0(4)
O10 C147 C152 115.7(4)
C148 C147 C152 119.2(3)
C147 C148 C149 119.8(4)
C147 C148 H148 120.1
C149 C148 H148 120.1
C150 C149 C148 122.0(3)
C150 C149 H149 119.0
C148 C149 H149 119.0
C149 C150 C151 117.3(3)
C149 C150 C100 121.1(3)
C151 C150 C100 121.4(3)
C150 C151 C152 121.4(3)
C150 C151 H151 119.3
C152 C151 H151 119.3
C147 C152 C151 120.3(3)
C147 C152 H152 119.9
C151 C152 H152 119.9
C155 N10 C153 111.7(4)
C155 N10 C157 106.5(4)
C153 N10 C157 111.2(4)
C155 N10 C159 110.3(4)
C153 N10 C159 106.4(3)
C157 N10 C159 110.7(4)
N10 C153 C154 112.3(3)
N10 C153 H15F 109.1
C154 C153 H15F 109.1
N10 C153 H15G 109.1
C154 C153 H15G 109.1
H15F C153 H15G 107.9
C153 C154 H15A 109.5
C153 C154 H15B 109.5
H15A C154 H15B 109.5
C153 C154 H15C 109.5
H15A C154 H15C 109.5
H15B C154 H15C 109.5
N10 C155 C156 113.8(4)
N10 C155 H15P 108.8
C156 C155 H15P 108.8
N10 C155 H15Q 108.8
C156 C155 H15Q 108.8
H15P C155 H15Q 107.7
C155 C156 H15H 109.5
C155 C156 H15I 109.5
H15H C156 H15I 109.5
C155 C156 H15J 109.5
H15H C156 H15J 109.5
H15I C156 H15J 109.5
C158 C157 N10 114.6(4)
C158 C157 H15N 108.6
N10 C157 H15N 108.6
C158 C157 H15O 108.6
N10 C157 H15O 108.6
H15N C157 H15O 107.6
C157 C158 H15K 109.5
C157 C158 H15L 109.5
H15K C158 H15L 109.5
C157 C158 H15M 109.5
H15K C158 H15M 109.5
H15L C158 H15M 109.5
C160 C159 N10 113.1(3)
C160 C159 H15D 109.0
N10 C159 H15D 109.0
C160 C159 H15E 109.0
N10 C159 H15E 109.0
H15D C159 H15E 107.8
C159 C160 H16A 109.5
C159 C160 H16B 109.5
H16A C160 H16B 109.5
C159 C160 H16C 109.5
H16A C160 H16C 109.5
H16B C160 H16C 109.5

loop_
_geom_bond_atom_site_label_1
_geom_bond_atom_site_label_2
_geom_bond_distance
Cl1X C1X 2.139(14)
Cl2X C1X 1.701(15)
C1X H1X1 0.9900
C1X H1X2 0.9900
Cl1Y C1Y 2.138(17)
Cl2Y C1Y 1.697(17)
C1Y H1Y1 0.9900
C1Y H1Y2 0.9900
O1 C30 1.373(4)
O1 C33 1.420(4)
O2 C35 1.396(4)
O2 C34 1.425(4)
O3 C50 1.385(5)
O3 C65 1.447(5)
O4 C67 1.376(5)
O4 C66 1.416(7)
O5 C43 1.380(6)
O5 C63 1.431(6)
N1 C4 1.376(4)
N1 C1 1.377(4)
N1 H1N 0.8800
N2 C9 1.365(4)
N2 C6 1.373(5)
N2 H2N 0.8800
N3 C14 1.376(5)
N3 C11 1.377(5)
N3 H3N 0.8800
N4 C19 1.369(4)
N4 C16 1.374(4)
N4 H4N 0.8800
C1 C2 1.375(5)
C1 C20 1.504(5)
C2 C3 1.411(5)
C2 H2 0.9500
C3 C4 1.377(5)
C3 H3 0.9500
C4 C5 1.512(5)
C5 C6 1.526(5)
C5 C23 1.546(5)
C5 C27 1.553(5)
C6 C7 1.364(5)
C7 C8 1.396(7)
C7 H7 0.9500
C8 C9 1.392(6)
C8 H8 0.9500
C9 C10 1.503(6)
C10 C11 1.510(6)
C10 C24 1.548(5)
C10 C25 1.556(5)
C11 C12 1.375(5)
C12 C13 1.408(7)
C12 H12 0.9500
C13 C14 1.377(5)
C13 H13 0.9500
C14 C15 1.501(6)
C15 C16 1.524(5)
C15 C26 1.539(5)
C15 C70 1.542(5)
C16 C17 1.368(5)
C17 C18 1.427(5)
C17 H17 0.9500
C18 C19 1.374(4)
C18 H18 0.9500
C19 C20 1.517(4)
C20 C21 1.533(5)
C20 C22 1.550(5)
C21 H21A 0.9800
C21 H21B 0.9800
C21 H21C 0.9800
C22 H22A 0.9800
C22 H22B 0.9800
C22 H22C 0.9800
C23 H23A 0.9800
C23 H23B 0.9800
C23 H23C 0.9800
C24 H24A 0.9800
C24 H24B 0.9800
C24 H24C 0.9800
C25 H25A 0.9800
C25 H25B 0.9800
C25 H25C 0.9800
C26 H26A 0.9800
C26 H26B 0.9800
C26 H26C 0.9800
C27 C28 1.371(4)
C27 C32 1.387(5)
C28 C29 1.389(5)
C28 H28 0.9500
C29 C30 1.378(5)
C29 H29 0.9500
C30 C31 1.370(5)
C31 C32 1.382(6)
C31 H31 0.9500
C32 H32 0.9500
C33 C34 1.497(5)
C33 H33A 0.9900
C33 H33B 0.9900
C34 H34A 0.9900
C34 H34B 0.9900
C35 C36 1.385(5)
C35 C40 1.389(6)
C36 C37 1.395(5)
C36 C41 1.516(6)
C37 C38 1.362(7)
C37 H37 0.9500
C38 C39 1.397(7)
C38 H38 0.9500
C39 C40 1.389(6)
C39 H39 0.9500
C40 C62 1.527(6)
C41 C42 1.509(6)
C41 H41A 0.9900
C41 H41B 0.9900
C42 C47 1.391(7)
C42 C43 1.392(7)
C43 C44 1.388(6)
C44 C45 1.399(9)
C44 C48 1.539(8)
C45 C46 1.333(10)
C45 H45 0.9500
C46 C47 1.392(8)
C46 H46 0.9500
C47 H47 0.9500
C48 C49 1.519(7)
C48 H48A 0.9900
C48 H48B 0.9900
C49 C54 1.378(7)
C49 C50 1.385(8)
C50 C51 1.399(7)
C51 C52 1.391(6)
C51 C55 1.522(8)
C52 C53 1.362(7)
C52 H52 0.9500
C53 C54 1.392(7)
C53 H53 0.9500
C54 H54 0.9500
C55 C56 1.478(8)
C55 C56A 1.547(12)
C56 C61 1.380(9)
C56 C57 1.380(10)
C57 C58 1.364(11)
C57 O6 1.394(18)
C58 C59 1.398(9)
C58 C62 1.520(8)
C59 C60 1.308(13)
C59 H59 0.9500
C60 C61 1.426(13)
C60 H60 0.9500
C61 H61 0.9500
C64 O6 1.438(11)
C64 H64A 0.9800
C64 H64B 0.9800
C64 H64C 0.9800
C56A C61A 1.379(11)
C56A C57A 1.381(12)
C57A C58A 1.362(13)
C57A O6A 1.39(2)
C58A C59A 1.394(11)
C58A C62 1.622(12)
C59A C60A 1.317(14)
C59A H59A 0.9500
C60A C61A 1.419(14)
C60A H60A 0.9500
C61A H61A 0.9500
C64A O6A 1.443(14)
C64A H64D 0.9800
C64A H64E 0.9800
C64A H64F 0.9800
C63 H63A 0.9800
C63 H63B 0.9800
C63 H63C 0.9800
C65 C66 1.499(7)
C65 H65A 0.9900
C65 H65B 0.9900
C66 H66A 0.9900
C66 H66B 0.9900
C67 C68 1.378(7)
C67 C72 1.393(6)
C68 C69 1.379(6)
C68 H68 0.9500
C69 C70 1.398(5)
C69 H69 0.9500
C70 C71 1.382(6)
C71 C72 1.389(6)
C71 H71 0.9500
C72 H72 0.9500
N5 C73 1.513(5)
N5 C75 1.524(5)
N5 C79 1.525(5)
N5 C77 1.530(4)
C73 C74 1.505(6)
C73 H73A 0.9900
C73 H73B 0.9900
C74 H74A 0.9800
C74 H74B 0.9800
C74 H74C 0.9800
C75 C76 1.519(6)
C75 H75A 0.9900
C75 H75B 0.9900
C76 H76A 0.9800
C76 H76B 0.9800
C76 H76C 0.9800
C77 C78 1.509(5)
C77 H77A 0.9900
C77 H77B 0.9900
C78 H78A 0.9800
C78 H78B 0.9800
C78 H78C 0.9800
C79 C80 1.499(6)
C79 H79A 0.9900
C79 H79B 0.9900
C80 H80A 0.9800
C80 H80B 0.9800
C80 H80C 0.9800
O7 C110 1.371(4)
O7 C113 1.427(4)
O8 C115 1.399(4)
O8 C114 1.435(4)
O9 C130 1.398(5)
O9 C145 1.433(4)
O10 C147 1.370(4)
O10 C146 1.425(6)
O11 C144 1.422(6)
O11 C137 1.429(6)
N6 C81 1.372(4)
N6 C84 1.377(4)
N6 H6N 0.8800
N7 C86 1.371(4)
N7 C89 1.372(4)
N7 H7N 0.8800
N8 C94 1.375(4)
N8 C91 1.379(3)
N8 H8N 0.8800
N9 C96 1.371(4)
N9 C99 1.383(4)
N9 H9N 0.8800
C14T C131 1.528(6)
C14T C136 1.613(6)
C14T C18A 1.718(6)
C81 C82 1.382(4)
C81 C100 1.505(5)
C82 C83 1.403(6)
C82 H82 0.9500
C83 C84 1.377(5)
C83 H83 0.9500
C84 C85 1.514(5)
C85 C86 1.520(5)
C85 C101 1.521(6)
C85 C102 1.540(4)
C86 C87 1.372(5)
C87 C88 1.419(5)
C87 H87 0.9500
C88 C89 1.365(4)
C88 H88 0.9500
C89 C90 1.521(4)
C90 C91 1.515(4)
C90 C107 1.540(4)
C90 C103 1.543(4)
C91 C92 1.377(4)
C92 C93 1.417(5)
C92 H92 0.9500
C93 C94 1.376(4)
C93 H93 0.9500
C94 C95 1.518(4)
C95 C96 1.517(4)
C95 C105 1.535(5)
C95 C104 1.536(5)
C96 C97 1.369(5)
C97 C98 1.433(5)
C97 H97 0.9500
C98 C99 1.379(5)
C98 H98 0.9500
C99 C100 1.517(4)
C100 C106 1.543(4)
C100 C150 1.545(4)
C101 H10A 0.9800
C101 H10B 0.9800
C101 H10C 0.9800
C102 H10D 0.9800
C102 H10E 0.9800
C102 H10F 0.9800
C103 H10G 0.9800
C103 H10H 0.9800
C103 H10I 0.9800
C104 H10J 0.9800
C104 H10K 0.9800
C104 H10L 0.9800
C105 H10M 0.9800
C105 H10N 0.9800
C105 H10O 0.9800
C106 H10P 0.9800
C106 H10Q 0.9800
C106 H10R 0.9800
C107 C108 1.380(4)
C107 C112 1.397(4)
C108 C109 1.395(4)
C108 H108 0.9500
C109 C110 1.384(4)
C109 H109 0.9500
C110 C111 1.384(5)
C111 C112 1.387(5)
C111 H111 0.9500
C112 H112 0.9500
C113 C114 1.501(5)
C113 H11A 0.9900
C113 H11B 0.9900
C114 H11C 0.9900
C114 H11D 0.9900
C115 C116 1.372(6)
C115 C120 1.388(5)
C116 C117 1.399(5)
C116 C121 1.525(5)
C117 C118 1.369(7)
C117 H117 0.9500
C118 C119 1.371(8)
C118 H118 0.9500
C119 C120 1.416(7)
C119 H119 0.9500
C120 C142 1.528(7)
C121 C122 1.325(7)
C121 C28A 1.693(8)
C122 C127 1.376(8)
C122 C123 1.383(15)
C123 C124 1.371(14)
C123 O12 1.421(11)
C124 C125 1.358(10)
C124 C128 1.715(8)
C125 C126 1.415(13)
C125 H125 0.9500
C126 C127 1.379(11)
C126 H126 0.9500
C127 H127 0.9500
O12 C143 1.414(8)
C143 H14A 0.9800
C143 H14B 0.9800
C143 H14C 0.9800
C23A C28A 1.351(16)
C23A C24A 1.387(17)
C23A O12A 1.446(13)
C24A C128 1.344(8)
C24A C25A 1.368(10)
C25A C26A 1.356(12)
C25A H25D 0.9500
C26A C27A 1.371(12)
C26A H26D 0.9500
C27A C28A 1.411(9)
C27A H27A 0.9500
O12A C43A 1.454(10)
C43A H43A 0.9800
C43A H43B 0.9800
C43A H43C 0.9800
C128 C129 1.504(6)
C129 C130 1.392(5)
C129 C134 1.400(6)
C130 C131 1.403(6)
C131 C132 1.403(7)
C132 C133 1.371(7)
C132 H132 0.9500
C133 C134 1.370(6)
C133 H133 0.9500
C134 H134 0.9500
C136 C137 1.359(10)
C136 C141 1.413(10)
C137 C138 1.299(9)
C138 C139 1.393(9)
C138 C142 1.606(6)
C139 C140 1.365(13)
C139 H139 0.9500
C140 C141 1.379(13)
C140 H140 0.9500
C141 H141 0.9500
C144 H14D 0.9800
C144 H14E 0.9800
C144 H14F 0.9800
C17A C18A 1.331(11)
C17A O11A 1.394(7)
C17A C22A 1.451(11)
C18A C19A 1.386(10)
C19A C20A 1.414(10)
C19A H19A 0.9500
C20A C21A 1.388(9)
C21A C22A 1.396(9)
C21A H21D 0.9500
C22A C142 1.656(6)
O11A C44A 1.464(8)
C44A H44A 0.9800
C44A H44B 0.9800
C44A H44C 0.9800
C145 C146 1.501(6)
C145 H14G 0.9900
C145 H14H 0.9900
C146 H14I 0.9900
C146 H14K 0.9900
C147 C148 1.380(6)
C147 C152 1.382(6)
C148 C149 1.396(5)
C148 H148 0.9500
C149 C150 1.378(5)
C149 H149 0.9500
C150 C151 1.389(4)
C151 C152 1.389(5)
C151 H151 0.9500
C152 H152 0.9500
N10 C155 1.499(7)
N10 C153 1.501(5)
N10 C157 1.533(7)
N10 C159 1.533(5)
C153 C154 1.556(6)
C153 H15F 0.9900
C153 H15G 0.9900
C154 H15A 0.9800
C154 H15B 0.9800
C154 H15C 0.9800
C155 C156 1.509(9)
C155 H15P 0.9900
C155 H15Q 0.9900
C156 H15H 0.9800
C156 H15I 0.9800
C156 H15J 0.9800
C157 C158 1.514(9)
C157 H15N 0.9900
C157 H15O 0.9900
C158 H15K 0.9800
C158 H15L 0.9800
C158 H15M 0.9800
C159 C160 1.532(6)
C159 H15D 0.9900
C159 H15E 0.9900
C160 H16A 0.9800
C160 H16B 0.9800
C160 H16C 0.9800

loop_
_geom_hbond_atom_site_label_D
_geom_hbond_atom_site_label_H
_geom_hbond_atom_site_label_A
_geom_hbond_distance_DH
_geom_hbond_distance_HA
_geom_hbond_distance_DA
_geom_hbond_angle_DHA
N1 H1N F1 0.88 1.85 2.729(3) 172.5
N2 H2N F1 0.88 1.91 2.768(3) 166.0
N3 H3N F1 0.88 1.89 2.768(3) 172.0
N4 H4N F1 0.88 1.88 2.754(3) 174.8
N6 H6N F2 0.88 1.89 2.734(2) 160.2
N7 H7N F2 0.88 1.88 2.753(2) 173.0
N8 H8N F2 0.88 1.90 2.776(2) 171.5
N9 H9N F2 0.88 1.87 2.748(2) 173.5

loop_
_geom_torsion_atom_site_label_1
_geom_torsion_atom_site_label_2
_geom_torsion_atom_site_label_3
_geom_torsion_atom_site_label_4
_geom_torsion
C4 N1 C1 C2 -0.6(3)
C4 N1 C1 C20 172.2(3)
N1 C1 C2 C3 0.3(4)
C20 C1 C2 C3 -171.7(3)
C1 C2 C3 C4 0.1(4)
C1 N1 C4 C3 0.7(3)
C1 N1 C4 C5 177.6(3)
C2 C3 C4 N1 -0.5(4)
C2 C3 C4 C5 -177.0(3)
N1 C4 C5 C6 -66.8(4)
C3 C4 C5 C6 109.3(4)
N1 C4 C5 C23 173.2(3)
C3 C4 C5 C23 -10.7(5)
N1 C4 C5 C27 53.7(4)
C3 C4 C5 C27 -130.2(4)
C9 N2 C6 C7 -0.9(4)
C9 N2 C6 C5 174.2(3)
C4 C5 C6 C7 -111.2(4)
C23 C5 C6 C7 8.2(5)
C27 C5 C6 C7 124.8(4)
C4 C5 C6 N2 75.0(4)
C23 C5 C6 N2 -165.6(3)
C27 C5 C6 N2 -49.0(4)
N2 C6 C7 C8 0.7(4)
C5 C6 C7 C8 -173.8(4)
C6 C7 C8 C9 -0.2(4)
C6 N2 C9 C8 0.7(4)
C6 N2 C9 C10 -173.0(3)
C7 C8 C9 N2 -0.3(4)
C7 C8 C9 C10 172.6(4)
N2 C9 C10 C11 -70.4(4)
C8 C9 C10 C11 117.7(4)
N2 C9 C10 C24 168.4(3)
C8 C9 C10 C24 -3.5(6)
N2 C9 C10 C25 51.0(4)
C8 C9 C10 C25 -120.9(4)
C14 N3 C11 C12 -1.2(4)
C14 N3 C11 C10 173.9(3)
C9 C10 C11 C12 -120.1(4)
C24 C10 C11 C12 1.6(6)
C25 C10 C11 C12 118.3(5)
C9 C10 C11 N3 66.3(4)
C24 C10 C11 N3 -172.0(3)
C25 C10 C11 N3 -55.3(5)
N3 C11 C12 C13 0.8(4)
C10 C11 C12 C13 -173.5(4)
C11 C12 C13 C14 -0.2(5)
C11 N3 C14 C13 1.0(4)
C11 N3 C14 C15 -178.6(3)
C12 C13 C14 N3 -0.5(4)
C12 C13 C14 C15 179.1(4)
N3 C14 C15 C16 -69.4(4)
C13 C14 C15 C16 111.1(4)
N3 C14 C15 C26 170.6(3)
C13 C14 C15 C26 -8.8(5)
N3 C14 C15 C70 52.3(4)
C13 C14 C15 C70 -127.2(4)
C19 N4 C16 C17 -0.9(4)
C19 N4 C16 C15 176.4(3)
C14 C15 C16 C17 -114.0(4)
C26 C15 C16 C17 6.6(6)
C70 C15 C16 C17 122.8(4)
C14 C15 C16 N4 69.5(4)
C26 C15 C16 N4 -169.9(3)
C70 C15 C16 N4 -53.8(4)
N4 C16 C17 C18 0.5(4)
C15 C16 C17 C18 -176.4(4)
C16 C17 C18 C19 0.1(4)
C16 N4 C19 C18 1.0(4)
C16 N4 C19 C20 -171.1(3)
C17 C18 C19 N4 -0.6(4)
C17 C18 C19 C20 170.6(3)
C2 C1 C20 C19 -122.8(4)
N1 C1 C20 C19 66.3(4)
C2 C1 C20 C21 -0.1(5)
N1 C1 C20 C21 -171.0(3)
C2 C1 C20 C22 118.0(4)
N1 C1 C20 C22 -52.9(4)
N4 C19 C20 C1 -65.7(4)
C18 C19 C20 C1 124.2(4)
N4 C19 C20 C21 171.5(3)
C18 C19 C20 C21 1.4(5)
N4 C19 C20 C22 54.7(4)
C18 C19 C20 C22 -115.3(4)
C4 C5 C27 C28 15.3(5)
C6 C5 C27 C28 137.3(3)
C23 C5 C27 C28 -104.8(4)
C4 C5 C27 C32 -164.4(4)
C6 C5 C27 C32 -42.3(4)
C23 C5 C27 C32 75.5(5)
C32 C27 C28 C29 -2.4(5)
C5 C27 C28 C29 177.9(3)
C27 C28 C29 C30 0.6(5)
C33 O1 C30 C31 2.8(5)
C33 O1 C30 C29 -175.5(3)
C28 C29 C30 C31 1.4(5)
C28 C29 C30 O1 179.7(3)
O1 C30 C31 C32 -179.6(4)
C29 C30 C31 C32 -1.3(6)
C30 C31 C32 C27 -0.6(7)
C28 C27 C32 C31 2.4(7)
C5 C27 C32 C31 -177.9(4)
C30 O1 C33 C34 -176.2(3)
C35 O2 C34 C33 -159.9(3)
O1 C33 C34 O2 -65.9(4)
C34 O2 C35 C36 94.2(4)
C34 O2 C35 C40 -89.5(4)
C40 C35 C36 C37 0.8(5)
O2 C35 C36 C37 177.0(3)
C40 C35 C36 C41 -173.9(3)
O2 C35 C36 C41 2.3(5)
C35 C36 C37 C38 1.0(6)
C41 C36 C37 C38 175.8(4)
C36 C37 C38 C39 -1.8(7)
C37 C38 C39 C40 0.8(8)
C36 C35 C40 C39 -1.7(5)
O2 C35 C40 C39 -177.8(3)
C36 C35 C40 C62 173.8(3)
O2 C35 C40 C62 -2.3(5)
C38 C39 C40 C35 0.9(7)
C38 C39 C40 C62 -174.7(4)
C35 C36 C41 C42 119.9(4)
C37 C36 C41 C42 -54.6(5)
C36 C41 C42 C47 109.8(4)
C36 C41 C42 C43 -65.4(5)
C63 O5 C43 C44 90.3(5)
C63 O5 C43 C42 -93.2(5)
C47 C42 C43 O5 179.6(4)
C41 C42 C43 O5 -4.9(6)
C47 C42 C43 C44 -3.8(6)
C41 C42 C43 C44 171.6(4)
O5 C43 C44 C45 179.9(4)
C42 C43 C44 C45 3.4(7)
O5 C43 C44 C48 3.5(6)
C42 C43 C44 C48 -173.0(4)
C43 C44 C45 C46 0.1(8)
C48 C44 C45 C46 176.3(5)
C44 C45 C46 C47 -3.0(10)
C43 C42 C47 C46 0.9(7)
C41 C42 C47 C46 -174.5(5)
C45 C46 C47 C42 2.5(9)
C43 C44 C48 C49 64.8(6)
C45 C44 C48 C49 -111.4(6)
C44 C48 C49 C54 56.5(6)
C44 C48 C49 C50 -119.0(5)
C54 C49 C50 O3 178.3(4)
C48 C49 C50 O3 -6.1(6)
C54 C49 C50 C51 -4.3(6)
C48 C49 C50 C51 171.4(4)
C65 O3 C50 C49 -84.4(6)
C65 O3 C50 C51 98.1(5)
C49 C50 C51 C52 3.9(6)
O3 C50 C51 C52 -178.7(4)
C49 C50 C51 C55 -172.9(4)
O3 C50 C51 C55 4.5(6)
C50 C51 C52 C53 -0.6(6)
C55 C51 C52 C53 176.2(4)
C51 C52 C53 C54 -2.1(7)
C50 C49 C54 C53 1.5(7)
C48 C49 C54 C53 -174.1(4)
C52 C53 C54 C49 1.6(8)
C52 C51 C55 C56 -53.2(5)
C50 C51 C55 C56 123.5(5)
C52 C51 C55 C56A -103.9(6)
C50 C51 C55 C56A 72.8(7)
C51 C55 C56 C61 108.7(7)
C56A C55 C56 C61 -136.9(10)
C51 C55 C56 C57 -71.3(8)
C56A C55 C56 C57 43.1(9)
C61 C56 C57 C58 -6.4(13)
C55 C56 C57 C58 173.6(8)
C61 C56 C57 O6 179.8(7)
C55 C56 C57 O6 -0.2(13)
C56 C57 C58 C59 6.2(14)
O6 C57 C58 C59 -180.0(7)
C56 C57 C58 C62 -173.8(8)
O6 C57 C58 C62 0.0(12)
C57 C58 C59 C60 -1.8(14)
C62 C58 C59 C60 178.2(9)
C58 C59 C60 C61 -2.1(18)
C57 C56 C61 C60 2.2(13)
C55 C56 C61 C60 -177.8(8)
C59 C60 C61 C56 1.9(17)
C58 C57 O6 C64 92.4(10)
C56 C57 O6 C64 -93.4(10)
C56 C55 C56A C61A 170.1(16)
C51 C55 C56A C61A -104.0(12)
C56 C55 C56A C57A -28.8(16)
C51 C55 C56A C57A 57.1(18)
C61A C56A C57A C58A -1(3)
C55 C56A C57A C58A -162.7(18)
C61A C56A C57A O6A -174.7(16)
C55 C56A C57A O6A 23(3)
C56A C57A C58A C59A 0(3)
O6A C57A C58A C59A 173.9(16)
C56A C57A C58A C62 168.6(18)
O6A C57A C58A C62 -18(3)
C57A C58A C59A C60A -2(3)
C62 C58A C59A C60A -169.5(14)
C58A C59A C60A C61A 4(3)
C57A C56A C61A C60A 3(2)
C55 C56A C61A C60A 164.3(13)
C59A C60A C61A C56A -4(3)
C58A C57A O6A C64A -94(3)
C56A C57A O6A C64A 80(3)
C57 C58 C62 C40 69.1(8)
C59 C58 C62 C40 -110.9(7)
C57 C58 C62 C58A -39.0(9)
C59 C58 C62 C58A 141.0(10)
C35 C40 C62 C58 -116.5(5)
C39 C40 C62 C58 58.8(6)
C35 C40 C62 C58A -64.2(7)
C39 C40 C62 C58A 111.2(6)
C57A C58A C62 C58 26.9(16)
C59A C58A C62 C58 -165.3(16)
C57A C58A C62 C40 -64.1(18)
C59A C58A C62 C40 103.6(13)
C50 O3 C65 C66 175.1(5)
C67 O4 C66 C65 179.1(4)
O3 C65 C66 O4 -69.3(6)
C66 O4 C67 C68 -173.6(4)
C66 O4 C67 C72 5.9(6)
O4 C67 C68 C69 -178.6(4)
C72 C67 C68 C69 1.9(7)
C67 C68 C69 C70 -0.7(7)
C68 C69 C70 C71 -0.8(6)
C68 C69 C70 C15 176.5(4)
C14 C15 C70 C71 -158.3(3)
C16 C15 C70 C71 -35.3(4)
C26 C15 C70 C71 81.8(4)
C14 C15 C70 C69 24.4(5)
C16 C15 C70 C69 147.4(4)
C26 C15 C70 C69 -95.5(4)
C69 C70 C71 C72 1.2(6)
C15 C70 C71 C72 -176.1(3)
C70 C71 C72 C67 -0.1(6)
O4 C67 C72 C71 179.0(4)
C68 C67 C72 C71 -1.5(6)
C75 N5 C73 C74 56.4(4)
C79 N5 C73 C74 177.9(3)
C77 N5 C73 C74 -61.5(4)
C73 N5 C75 C76 54.5(5)
C79 N5 C75 C76 -64.8(5)
C77 N5 C75 C76 175.1(4)
C73 N5 C77 C78 -64.6(5)
C75 N5 C77 C78 173.7(4)
C79 N5 C77 C78 53.6(5)
C73 N5 C79 C80 178.1(3)
C75 N5 C79 C80 -59.5(4)
C77 N5 C79 C80 57.7(4)
C84 N6 C81 C82 -0.5(4)
C84 N6 C81 C100 178.8(3)
N6 C81 C82 C83 0.5(4)
C100 C81 C82 C83 -178.8(3)
C81 C82 C83 C84 -0.2(4)
C81 N6 C84 C83 0.4(4)
C81 N6 C84 C85 -175.6(3)
C82 C83 C84 N6 -0.1(4)
C82 C83 C84 C85 175.4(4)
N6 C84 C85 C86 -73.0(4)
C83 C84 C85 C86 112.1(4)
N6 C84 C85 C101 48.4(4)
C83 C84 C85 C101 -126.4(4)
N6 C84 C85 C102 166.8(3)
C83 C84 C85 C102 -8.0(6)
C89 N7 C86 C87 -0.9(4)
C89 N7 C86 C85 173.0(3)
C84 C85 C86 C87 -120.0(4)
C101 C85 C86 C87 118.4(5)
C102 C85 C86 C87 0.1(6)
C84 C85 C86 N7 67.6(4)
C101 C85 C86 N7 -54.0(5)
C102 C85 C86 N7 -172.2(4)
N7 C86 C87 C88 0.3(5)
C85 C86 C87 C88 -172.9(4)
C86 C87 C88 C89 0.4(5)
C87 C88 C89 N7 -1.0(4)
C87 C88 C89 C90 176.7(4)
C86 N7 C89 C88 1.2(4)
C86 N7 C89 C90 -176.8(3)
C88 C89 C90 C91 113.7(4)
N7 C89 C90 C91 -68.9(4)
C88 C89 C90 C107 -124.0(4)
N7 C89 C90 C107 53.4(4)
C88 C89 C90 C103 -6.4(5)
N7 C89 C90 C103 171.0(3)
C94 N8 C91 C92 -1.2(3)
C94 N8 C91 C90 175.1(2)
C89 C90 C91 C92 -114.3(3)
C107 C90 C91 C92 123.5(3)
C103 C90 C91 C92 6.0(4)
C89 C90 C91 N8 70.4(3)
C107 C90 C91 N8 -51.9(3)
C103 C90 C91 N8 -169.3(2)
N8 C91 C92 C93 0.3(3)
C90 C91 C92 C93 -175.5(3)
C91 C92 C93 C94 0.7(3)
C91 N8 C94 C93 1.7(3)
C91 N8 C94 C95 -173.5(3)
C92 C93 C94 N8 -1.4(3)
C92 C93 C94 C95 173.2(3)
N8 C94 C95 C96 -67.3(4)
C93 C94 C95 C96 118.8(4)
N8 C94 C95 C105 53.3(4)
C93 C94 C95 C105 -120.6(4)
N8 C94 C95 C104 171.7(3)
C93 C94 C95 C104 -2.2(5)
C99 N9 C96 C97 -1.2(4)
C99 N9 C96 C95 173.2(3)
C94 C95 C96 C97 -120.0(4)
C105 C95 C96 C97 119.7(4)
C104 C95 C96 C97 0.8(5)
C94 C95 C96 N9 66.8(4)
C105 C95 C96 N9 -53.4(4)
C104 C95 C96 N9 -172.4(3)
N9 C96 C97 C98 0.9(4)
C95 C96 C97 C98 -173.1(3)
C96 C97 C98 C99 -0.2(4)
C97 C98 C99 N9 -0.5(4)
C97 C98 C99 C100 176.5(3)
C96 N9 C99 C98 1.1(4)
C96 N9 C99 C100 -176.3(3)
N6 C81 C100 C99 73.4(4)
C82 C81 C100 C99 -107.5(4)
N6 C81 C100 C106 -167.2(3)
C82 C81 C100 C106 12.0(5)
N6 C81 C100 C150 -49.8(4)
C82 C81 C100 C150 129.3(4)
C98 C99 C100 C81 115.9(4)
N9 C99 C100 C81 -67.5(4)
C98 C99 C100 C106 -3.8(5)
N9 C99 C100 C106 172.8(3)
C98 C99 C100 C150 -120.2(4)
N9 C99 C100 C150 56.4(4)
C91 C90 C107 C108 155.2(3)
C89 C90 C107 C108 32.4(4)
C103 C90 C107 C108 -86.3(3)
C91 C90 C107 C112 -28.8(4)
C89 C90 C107 C112 -151.6(3)
C103 C90 C107 C112 89.7(3)
C112 C107 C108 C109 1.3(5)
C90 C107 C108 C109 177.4(3)
C107 C108 C109 C110 0.6(5)
C113 O7 C110 C111 -179.5(4)
C113 O7 C110 C109 0.4(6)
C108 C109 C110 O7 178.7(4)
C108 C109 C110 C111 -1.3(6)
O7 C110 C111 C112 -179.9(4)
C109 C110 C111 C112 0.1(6)
C110 C111 C112 C107 1.8(6)
C108 C107 C112 C111 -2.5(5)
C90 C107 C112 C111 -178.6(3)
C110 O7 C113 C114 -178.9(3)
C115 O8 C114 C113 -170.6(3)
O7 C113 C114 O8 76.6(4)
C114 O8 C115 C116 -85.1(4)
C114 O8 C115 C120 96.4(3)
C120 C115 C116 C117 -4.0(5)
O8 C115 C116 C117 177.6(3)
C120 C115 C116 C121 173.5(3)
O8 C115 C116 C121 -4.9(5)
C115 C116 C117 C118 0.1(5)
C121 C116 C117 C118 -177.5(3)
C116 C117 C118 C119 3.4(6)
C117 C118 C119 C120 -3.2(6)
C116 C115 C120 C119 4.2(5)
O8 C115 C120 C119 -177.4(3)
C116 C115 C120 C142 -171.7(3)
O8 C115 C120 C142 6.7(5)
C118 C119 C120 C115 -0.6(6)
C118 C119 C120 C142 175.4(4)
C115 C116 C121 C122 -120.1(4)
C117 C116 C121 C122 57.4(5)
C115 C116 C121 C28A -70.3(5)
C117 C116 C121 C28A 107.2(4)
C116 C121 C122 C127 -106.4(4)
C28A C121 C122 C127 149.6(6)
C116 C121 C122 C123 71.4(4)
C28A C121 C122 C123 -32.7(4)
C121 C122 C123 C124 -178.0(4)
C127 C122 C123 C124 -0.2(3)
C121 C122 C123 O12 1.5(4)
C127 C122 C123 O12 179.3(3)
C122 C123 C124 C125 0.2(3)
O12 C123 C124 C125 -179.3(4)
C122 C123 C124 C128 174.4(4)
O12 C123 C124 C128 -5.1(4)
C123 C124 C125 C126 -0.2(6)
C128 C124 C125 C126 -174.6(5)
C124 C125 C126 C127 0.3(8)
C121 C122 C127 C126 178.2(5)
C123 C122 C127 C126 0.3(5)
C125 C126 C127 C122 -0.4(7)
C124 C123 O12 C143 -90.9(6)
C122 C123 O12 C143 89.6(6)
C28A C23A C24A C128 -176.8(5)
O12A C23A C24A C128 3.0(4)
C28A C23A C24A C25A 0.7(3)
O12A C23A C24A C25A -179.5(2)
C128 C24A C25A C26A 177.8(5)
C23A C24A C25A C26A 0.4(3)
C24A C25A C26A C27A -0.8(6)
C25A C26A C27A C28A 0.0(7)
C24A C23A C28A C27A -1.4(5)
O12A C23A C28A C27A 178.8(4)
C24A C23A C28A C121 164.5(5)
O12A C23A C28A C121 -15.3(6)
C26A C27A C28A C23A 1.0(6)
C26A C27A C28A C121 -166.5(5)
C122 C121 C28A C23A 37.6(5)
C116 C121 C28A C23A -57.6(6)
C122 C121 C28A C27A -156.6(6)
C116 C121 C28A C27A 108.2(5)
C28A C23A O12A C43A -93.1(7)
C24A C23A O12A C43A 87.1(7)
C25A C24A C128 C129 -106.9(4)
C23A C24A C128 C129 70.4(5)
C25A C24A C128 C124 158.0(4)
C23A C24A C128 C124 -24.7(3)
C125 C124 C128 C24A -148.1(5)
C123 C124 C128 C24A 37.7(4)
C125 C124 C128 C129 107.0(4)
C123 C124 C128 C129 -67.2(4)
C24A C128 C129 C130 60.1(6)
C124 C128 C129 C130 114.4(4)
C24A C128 C129 C134 -115.0(5)
C124 C128 C129 C134 -60.7(5)
C134 C129 C130 O9 -179.0(3)
C128 C129 C130 O9 5.7(5)
C134 C129 C130 C131 4.7(5)
C128 C129 C130 C131 -170.6(3)
C145 O9 C130 C129 86.3(5)
C145 O9 C130 C131 -97.2(4)
C129 C130 C131 C132 -4.3(5)
O9 C130 C131 C132 179.3(3)
C129 C130 C131 C14T 171.6(3)
O9 C130 C131 C14T -4.7(5)
C136 C14T C131 C130 -124.3(4)
C18A C14T C131 C130 -55.5(5)
C136 C14T C131 C132 51.6(5)
C18A C14T C131 C132 120.4(5)
C130 C131 C132 C133 0.6(6)
C14T C131 C132 C133 -175.4(4)
C131 C132 C133 C134 2.5(6)
C132 C133 C134 C129 -2.1(6)
C130 C129 C134 C133 -1.5(6)
C128 C129 C134 C133 173.9(4)
C131 C14T C136 C137 75.8(4)
C18A C14T C136 C137 -34.1(2)
C131 C14T C136 C141 -107.9(4)
C18A C14T C136 C141 142.2(4)
C141 C136 C137 C138 -0.6(3)
C14T C136 C137 C138 176.0(2)
C141 C136 C137 O11 174.4(3)
C14T C136 C137 O11 -9.0(3)
C144 O11 C137 C138 -90.0(4)
C144 O11 C137 C136 94.8(4)
C136 C137 C138 C139 0.4(3)
O11 C137 C138 C139 -174.5(3)
C136 C137 C138 C142 -175.7(2)
O11 C137 C138 C142 9.5(3)
C137 C138 C139 C140 -0.3(6)
C142 C138 C139 C140 175.9(4)
C138 C139 C140 C141 0.6(8)
C139 C140 C141 C136 -0.8(8)
C137 C136 C141 C140 0.8(5)
C14T C136 C141 C140 -175.5(4)
O11A C17A C18A C19A 175.7(3)
C22A C17A C18A C19A 2.1(2)
O11A C17A C18A C14T -6.5(3)
C22A C17A C18A C14T 179.9(3)
C131 C14T C18A C17A -70.4(4)
C136 C14T C18A C17A 24.5(2)
C131 C14T C18A C19A 107.0(4)
C136 C14T C18A C19A -158.0(3)
C17A C18A C19A C20A -0.5(2)
C14T C18A C19A C20A -177.8(3)
C18A C19A C20A C21A -0.4(5)
C19A C20A C21A C22A -0.4(7)
C20A C21A C22A C17A 1.8(6)
C20A C21A C22A C142 171.8(4)
C18A C17A C22A C21A -2.8(5)
O11A C17A C22A C21A -176.8(4)
C18A C17A C22A C142 -174.4(2)
O11A C17A C22A C142 11.6(4)
C18A C17A O11A C44A -87.0(8)
C22A C17A O11A C44A 87.1(8)
C115 C120 C142 C138 118.3(4)
C119 C120 C142 C138 -57.4(4)
C115 C120 C142 C22A 53.0(5)
C119 C120 C142 C22A -122.6(4)
C137 C138 C142 C120 -74.4(3)
C139 C138 C142 C120 109.5(4)
C137 C138 C142 C22A 37.9(3)
C139 C138 C142 C22A -138.2(4)
C21A C22A C142 C120 -105.0(5)
C17A C22A C142 C120 65.2(5)
C21A C22A C142 C138 164.6(5)
C17A C22A C142 C138 -25.2(3)
C130 O9 C145 C146 172.5(4)
C147 O10 C146 C145 174.7(3)
O9 C145 C146 O10 -77.7(5)
C146 O10 C147 C148 7.5(6)
C146 O10 C147 C152 -174.7(3)
O10 C147 C148 C149 179.2(3)
C152 C147 C148 C149 1.5(5)
C147 C148 C149 C150 0.0(5)
C148 C149 C150 C151 -1.0(4)
C148 C149 C150 C100 -176.4(3)
C81 C100 C150 C149 -39.1(3)
C99 C100 C150 C149 -162.6(3)
C106 C100 C150 C149 79.8(4)
C81 C100 C150 C151 145.7(3)
C99 C100 C150 C151 22.2(4)
C106 C100 C150 C151 -95.4(3)
C149 C150 C151 C152 0.6(4)
C100 C150 C151 C152 175.9(3)
O10 C147 C152 C151 -179.9(3)
C148 C147 C152 C151 -1.9(5)
C150 C151 C152 C147 0.9(5)
C155 N10 C153 C154 -58.8(6)
C157 N10 C153 C154 60.0(6)
C159 N10 C153 C154 -179.3(5)
C153 N10 C155 C156 -62.5(6)
C157 N10 C155 C156 175.9(5)
C159 N10 C155 C156 55.6(5)
C155 N10 C157 C158 179.3(4)
C153 N10 C157 C158 57.4(5)
C159 N10 C157 C158 -60.7(5)
C155 N10 C159 C160 59.2(6)
C153 N10 C159 C160 -179.4(4)
C157 N10 C159 C160 -58.5(6)

loop_
_platon_squeeze_void_nr
_platon_squeeze_void_average_x
_platon_squeeze_void_average_y
_platon_squeeze_void_average_z
_platon_squeeze_void_volume
_platon_squeeze_void_count_electrons
_platon_squeeze_void_content
1 -0.005 0.000 0.000 1599 297 ' '
2 0.387 0.441 0.839 26 2 ' '
3 0.613 0.559 0.161 27 3 ' '
